data_1550069
loop_
_publ_author_name
'Le Roy, Jennifer J.'
'Cremers, Jonathan'
'Thomlinson, Isabel A.'
'Slota, Michael'
'Myers, William K.'
'Horton, Peter H.'
'Coles, Simon J.'
'Anderson, Harry L.'
'Bogani, Lapo'

_publ_section_title
;
 Tailored homo- and hetero- lanthanide porphyrin dimers: a synthetic
 strategy for integrating multiple spintronic functionalities into a
 single molecule.
;
_journal_issue 45
_journal_name_full 'Chemical science'
_journal_page_first 8474
_journal_page_last 8481
_journal_paper_doi 10.1039/c8sc03762k
_journal_volume 9
_journal_year 2018
_chemical_formula_moiety 'C87 H127 Co N4 O9 P3 Si2 Y'
_chemical_formula_sum 'C87 H127 Co N4 O9 P3 Si2 Y'
_chemical_formula_weight 1669.85
_space_group_crystal_system monoclinic
_space_group_IT_number 14
_space_group_name_Hall '-P 2ybc'
_space_group_name_H-M_alt 'P 1 21/c 1'
_symmetry_space_group_name_Hall '-P 2ybc'
_symmetry_space_group_name_H-M 'P 1 21/c 1'
_atom_sites_solution_hydrogens geom
_atom_sites_solution_primary dual
_audit_creation_date 2017-06-14
_audit_creation_method
;
Olex2 1.2-alpha
(compiled 2017.06.07 svn.r3419 for OlexSys, GUI svn.r5353)
;
_audit_update_record
;
2017-07-27 deposited with the CCDC.
2018-10-18 downloaded from the CCDC.
;
_cell_angle_alpha 90
_cell_angle_beta 104.4550(10)
_cell_angle_gamma 90
_cell_formula_units_Z 4
_cell_length_a 18.2660(3)
_cell_length_b 14.9061(2)
_cell_length_c 33.9132(5)
_cell_measurement_reflns_used 36251
_cell_measurement_temperature 100(2)
_cell_measurement_theta_max 70.3940
_cell_measurement_theta_min 3.2520
_cell_volume 8941.4(2)
_computing_cell_refinement 'CrysAlisPro 1.171.39.9g (Rigaku OD, 2015)'
_computing_data_collection 'CrysAlisPro 1.171.39.9g (Rigaku OD, 2015)'
_computing_data_reduction 'CrysAlisPro 1.171.39.9g (Rigaku OD, 2015)'
_computing_molecular_graphics 'Olex2 (Dolomanov et al., 2009)'
_computing_publication_material 'Olex2 (Dolomanov et al., 2009)'
_computing_structure_refinement 'ShelXL (Sheldrick, 2015)'
_computing_structure_solution 'ShelXT (Sheldrick, 2015)'
_diffrn_ambient_temperature 100(2)
_diffrn_detector 'hybrid pixel detector'
_diffrn_detector_area_resol_mean 10
_diffrn_detector_dtime 0.000
_diffrn_detector_type 'Rigaku, HyPix 6000'
_diffrn_measured_fraction_theta_full 0.995
_diffrn_measured_fraction_theta_max 0.989
_diffrn_measurement_details 'Data collection strategy using shutter-less operation of detector.'
_diffrn_measurement_device 'four-circle diffractometer'
_diffrn_measurement_device_details 'Rigaku, AFC11 quarter \c goniometer'
_diffrn_measurement_device_type
'Rigaku 007HF equipped with Varimax confocal mirrors and an AFC11 goniometer and HyPix 6000 detector'
_diffrn_measurement_method 'profile data from \w-scans'
_diffrn_measurement_specimen_support 'MiTeGen MicroLoop'
_diffrn_orient_matrix_type 'CrysAlisPro convention (1999,Acta A55,543-557)'
_diffrn_orient_matrix_UB_11 -0.0431313000
_diffrn_orient_matrix_UB_12 -0.0894821000
_diffrn_orient_matrix_UB_13 -0.0086236000
_diffrn_orient_matrix_UB_21 -0.0742283000
_diffrn_orient_matrix_UB_22 0.0515506000
_diffrn_orient_matrix_UB_23 -0.0172893000
_diffrn_orient_matrix_UB_31 0.0147645000
_diffrn_orient_matrix_UB_32 -0.0025798000
_diffrn_orient_matrix_UB_33 -0.0427763000
_diffrn_radiation_collimation 'Varimax focusing mirrors'
_diffrn_radiation_monochromator graphite
_diffrn_radiation_probe x-ray
_diffrn_radiation_type CuK\a
_diffrn_radiation_wavelength 1.54184
_diffrn_radiation_wavelength_determination fundamental
_diffrn_radiation_xray_symbol K-L~3~
_diffrn_reflns_av_R_equivalents 0.0361
_diffrn_reflns_av_unetI/netI 0.0267
_diffrn_reflns_Laue_measured_fraction_full 0.995
_diffrn_reflns_Laue_measured_fraction_max 0.989
_diffrn_reflns_limit_h_max 22
_diffrn_reflns_limit_h_min -20
_diffrn_reflns_limit_k_max 18
_diffrn_reflns_limit_k_min -17
_diffrn_reflns_limit_l_max 37
_diffrn_reflns_limit_l_min -40
_diffrn_reflns_number 93429
_diffrn_reflns_point_group_measured_fraction_full 0.995
_diffrn_reflns_point_group_measured_fraction_max 0.989
_diffrn_reflns_theta_full 67.684
_diffrn_reflns_theta_max 70.075
_diffrn_reflns_theta_min 3.183
_diffrn_source 'Rotating anode'
_diffrn_source_current 30.0
_diffrn_source_power 1.2
_diffrn_source_target Cu
_diffrn_source_type 'Rigaku 007 HF'
_diffrn_source_voltage 40.0
_exptl_absorpt_coefficient_mu 3.517
_exptl_absorpt_correction_T_max 1.00000
_exptl_absorpt_correction_T_min 0.80255
_exptl_absorpt_correction_type multi-scan
_exptl_absorpt_process_details
;
CrysAlisPro 1.171.39.9g (Rigaku Oxford Diffraction, 2015)
Empirical absorption correction using spherical harmonics,
 implemented in SCALE3 ABSPACK scaling algorithm.
;
_exptl_crystal_colour 'dark purple'
_exptl_crystal_colour_modifier dark
_exptl_crystal_colour_primary purple
_exptl_crystal_density_diffrn 1.240
_exptl_crystal_description 'opaque prism'
_exptl_crystal_F_000 3552
_exptl_crystal_recrystallization_method
'The material was recrystallised from a mixture of methanol and chlorobenzene by as supplied'
_exptl_crystal_size_max 0.19
_exptl_crystal_size_mid 0.11
_exptl_crystal_size_min 0.06
_refine_diff_density_max 1.360
_refine_diff_density_min -0.601
_refine_diff_density_rms 0.055
_refine_ls_extinction_method none
_refine_ls_goodness_of_fit_ref 1.061
_refine_ls_hydrogen_treatment constr
_refine_ls_matrix_type full
_refine_ls_number_parameters 1275
_refine_ls_number_reflns 16790
_refine_ls_number_restraints 1416
_refine_ls_restrained_S_all 1.047
_refine_ls_R_factor_all 0.0438
_refine_ls_R_factor_gt 0.0401
_refine_ls_shift/su_max 0.001
_refine_ls_shift/su_mean 0.000
_refine_ls_structure_factor_coef Fsqd
_refine_ls_weighting_details 'w=1/[\s^2^(Fo^2^)+(0.0576P)^2^+6.5794P] where P=(Fo^2^+2Fc^2^)/3'
_refine_ls_weighting_scheme calc
_refine_ls_wR_factor_gt 0.1050
_refine_ls_wR_factor_ref 0.1075
_reflns_Friedel_coverage 0.000
_reflns_number_gt 15304
_reflns_number_total 16790
_reflns_threshold_expression 'I > 2\s(I)'
_cod_data_source_file c8sc03762k2.cif
_cod_data_source_block P1Y
_cod_depositor_comments 'Adding full bibliography for 1550065--1550077.cif.'
_cod_database_code 1550069
_shelx_shelxl_version_number 2014/7
_chemical_oxdiff_formula C60H88(C12H18)2CoYN4O9P3Si2
_chemical_oxdiff_usercomment Y-Por
_shelx_space_group_comment
;
The symmetry employed for this shelxl refinement is uniquely defined
by the following loop, which should always be used as a source of
symmetry information in preference to the above space-group names.
They are only intended as comments.
;
_diffrn_oxdiff_ac3_digest_frames
;
0189c6fa5b8e462a518746c7f79f109ef8026945d71
;
_reflns_odcompleteness_completeness 98.71
_reflns_odcompleteness_iscentric 1
_reflns_odcompleteness_theta 69.95
_olex2_refinement_description
;
1. Fixed Uiso
 At 1.2 times of:
  All C(H) groups, All C(H,H) groups
 At 1.5 times of:
  All C(H,H,H) groups
2. Restrained distances
 O209-C211
 1.4 with sigma of 0.02
 P203-C211
 -2.6 with sigma of 0.02
 C61-C67 \\sim C61-C67B
 with sigma of 0.02
 Si2-C40 \\sim Si2-C40B
 with sigma of 0.02
3. Uiso/Uaniso restraints and constraints
Uanis(C105) = Uanis(C211)
Uanis(O105) = Uanis(O208)
4. Rigid body (RIGU) restrains
 All non-hydrogen atoms
 with sigma for 1-2 distances of 0.004 and sigma for 1-3 distances of 0.004
5. Same fragment restrains
{P101, P102, P103, O101, O102, O103, O104, O105, O106, O107, O108, O109, C101,
C102, C103, C104, C105, C106, C107, C108, C109, C110, C111, C112} sigma for
1-2: 0.02, 1-3: 0.04
as
{P201, P202, P203, O201, O202, O203, O204, O205, O206, O207, O208, O209, C201,
C202, C203, C204, C205, C206, C207, C208, C209, C210, C211, C212}
{C40, C41, C42} sigma for 1-2: 0.02, 1-3: 0.04
as
{C40B, C41B, C42B}
{C67, C68, C69, C70} sigma for 1-2: 0.02, 1-3: 0.04
as
{C67B, C68B, C69B, C70B}
6. Others
 Sof(P201)=Sof(P202)=Sof(P203)=Sof(O201)=Sof(O202)=Sof(O203)=Sof(O204)=
 Sof(O205)=Sof(O206)=Sof(O207)=Sof(O208)=Sof(O209)=Sof(C201)=Sof(H20A)=
 Sof(H20B)=Sof(C202)=Sof(H20C)=Sof(H20D)=Sof(H20E)=Sof(C203)=Sof(H20F)=
 Sof(H20G)=Sof(C204)=Sof(H20H)=Sof(H20I)=Sof(H20J)=Sof(C205)=Sof(H20K)=
 Sof(H20L)=Sof(C206)=Sof(H20M)=Sof(H20N)=Sof(H20O)=Sof(C207)=Sof(H20P)=
 Sof(H20Q)=Sof(C208)=Sof(H20R)=Sof(H20S)=Sof(H20T)=Sof(C209)=Sof(H20U)=
 Sof(H20V)=Sof(C210)=Sof(H21A)=Sof(H21B)=Sof(H21C)=Sof(C211)=Sof(H21D)=
 Sof(H21E)=Sof(C212)=Sof(H21F)=Sof(H21G)=Sof(H21H)=1-FVAR(1)
 Sof(P101)=Sof(P102)=Sof(P103)=Sof(O101)=Sof(O102)=Sof(O103)=Sof(O104)=
 Sof(O105)=Sof(O106)=Sof(O107)=Sof(O108)=Sof(O109)=Sof(C101)=Sof(H10A)=
 Sof(H10B)=Sof(C102)=Sof(H10C)=Sof(H10D)=Sof(H10E)=Sof(C103)=Sof(H10F)=
 Sof(H10G)=Sof(C104)=Sof(H10H)=Sof(H10I)=Sof(H10J)=Sof(C105)=Sof(H10K)=
 Sof(H10L)=Sof(C106)=Sof(H10M)=Sof(H10N)=Sof(H10O)=Sof(C107)=Sof(H10P)=
 Sof(H10Q)=Sof(C108)=Sof(H10R)=Sof(H10S)=Sof(H10T)=Sof(C109)=Sof(H10U)=
 Sof(H10V)=Sof(C110)=Sof(H11A)=Sof(H11B)=Sof(H11C)=Sof(C111)=Sof(H11D)=
 Sof(H11E)=Sof(C112)=Sof(H11F)=Sof(H11G)=Sof(H11H)=FVAR(1)
 Sof(C67B)=Sof(C68B)=Sof(H68D)=Sof(H68E)=Sof(H68F)=Sof(C69B)=Sof(H69D)=
 Sof(H69E)=Sof(H69F)=Sof(C70B)=Sof(H70D)=Sof(H70E)=Sof(H70F)=1-FVAR(2)
 Sof(C67)=Sof(C68)=Sof(H68A)=Sof(H68B)=Sof(H68C)=Sof(C69)=Sof(H69A)=Sof(H69B)=
 Sof(H69C)=Sof(C70)=Sof(H70A)=Sof(H70B)=Sof(H70C)=FVAR(2)
 Sof(C40B)=Sof(H40B)=Sof(C41B)=Sof(H41D)=Sof(H41E)=Sof(H41F)=Sof(C42B)=
 Sof(H42D)=Sof(H42E)=Sof(H42F)=1-FVAR(3)
 Sof(C40)=Sof(H40)=Sof(C41)=Sof(H41A)=Sof(H41B)=Sof(H41C)=Sof(C42)=Sof(H42A)=
 Sof(H42B)=Sof(H42C)=FVAR(3)
7.a Ternary CH refined with riding coordinates:
 C23(H23), C26(H26), C29(H29), C34(H34), C37(H37), C40(H40), C40B(H40B)
7.b Secondary CH2 refined with riding coordinates:
 C101(H10A,H10B), C103(H10F,H10G), C105(H10K,H10L), C107(H10P,H10Q), C109(H10U,
 H10V), C111(H11D,H11E), C201(H20A,H20B), C203(H20F,H20G), C205(H20K,H20L),
 C207(H20P,H20Q), C209(H20U,H20V), C211(H21D,H21E)
7.c Aromatic/amide H refined with riding coordinates:
 C2(H2), C3(H3), C7(H7), C8(H8), C12(H12), C13(H13), C17(H17), C18(H18),
 C44(H44), C46(H46), C48(H48), C58(H58), C60(H60), C62(H62), C121(H121),
 C122(H122), C123(H123), C124(H124), C125(H125)
7.d Idealised Me refined as rotating group:
 C24(H24A,H24B,H24C), C25(H25A,H25B,H25C), C27(H27A,H27B,H27C), C28(H28A,H28B,
 H28C), C30(H30A,H30B,H30C), C31(H31A,H31B,H31C), C35(H35A,H35B,H35C), C36(H36A,
 H36B,H36C), C38(H38A,H38B,H38C), C39(H39A,H39B,H39C), C50(H50A,H50B,H50C),
 C51(H51A,H51B,H51C), C52(H52A,H52B,H52C), C54(H54A,H54B,H54C), C55(H55A,H55B,
 H55C), C56(H56A,H56B,H56C), C64(H64A,H64B,H64C), C65(H65A,H65B,H65C), C66(H66A,
 H66B,H66C), C41(H41A,H41B,H41C), C42(H42A,H42B,H42C), C68(H68A,H68B,H68C),
 C69(H69A,H69B,H69C), C70(H70A,H70B,H70C), C102(H10C,H10D,H10E), C104(H10H,H10I,
 H10J), C106(H10M,H10N,H10O), C108(H10R,H10S,H10T), C110(H11A,H11B,H11C),
 C112(H11F,H11G,H11H), C202(H20C,H20D,H20E), C204(H20H,H20I,H20J), C206(H20M,
 H20N,H20O), C208(H20R,H20S,H20T), C210(H21A,H21B,H21C), C212(H21F,H21G,H21H),
 C41B(H41D,H41E,H41F), C42B(H42D,H42E,H42F), C68B(H68D,H68E,H68F), C69B(H69D,
 H69E,H69F), C70B(H70D,H70E,H70F)
;
_olex2_diffrn_ambient_temperature_device 'Oxford Cryosystems'
_olex2_exptl_crystal_mounting_method 'The crystal was mounted on a MITIGEN holder in perfluoroether oil'
_olex2_submission_original_sample_id Y-Por
_olex2_submission_special_instructions 'No special instructions were received'
_oxdiff_exptl_absorpt_empirical_details
;
Empirical correction (ABSPACK) includes:
- Absorption correction using spherical harmonics
- Frame scaling
- Detector area scaling
;
_oxdiff_exptl_absorpt_empirical_full_max 1.244
_oxdiff_exptl_absorpt_empirical_full_min 0.826

loop_
_space_group_symop_operation_xyz
'x, y, z'
'-x, y+1/2, -z+1/2'
'-x, -y, -z'
'x, -y-1/2, z-1/2'

loop_
_atom_site_label
_atom_site_type_symbol
_atom_site_fract_x
_atom_site_fract_y
_atom_site_fract_z
_atom_site_U_iso_or_equiv
_atom_site_adp_type
_atom_site_occupancy
_atom_site_site_symmetry_order
_atom_site_calc_flag
_atom_site_refinement_flags_posn
_atom_site_refinement_flags_adp
_atom_site_refinement_flags_occupancy
_atom_site_disorder_assembly
_atom_site_disorder_group
Y1 Y 0.28829(2) 0.35837(2) 0.27361(2) 0.02281(6) Uani 1 1 d . U . . .
Co1 Co 0.18025(2) 0.61399(2) 0.25172(2) 0.02676(9) Uani 1 1 d . U . . .
Si1 Si 0.58957(3) 0.46034(4) 0.14553(2) 0.03105(14) Uani 1 1 d . U . . .
Si2 Si 0.10873(4) 0.14893(5) 0.44384(2) 0.03728(16) Uani 1 1 d D U . . .
N1 N 0.42273(10) 0.34969(12) 0.28795(5) 0.0255(4) Uani 1 1 d . U . . .
N2 N 0.32678(10) 0.29238(12) 0.33969(5) 0.0254(4) Uani 1 1 d . U . . .
N3 N 0.21456(9) 0.22539(12) 0.26928(5) 0.0238(4) Uani 1 1 d . U . . .
N4 N 0.31240(9) 0.28054(12) 0.21716(5) 0.0240(4) Uani 1 1 d . U . . .
C1 C 0.46177(12) 0.36658(15) 0.25927(7) 0.0281(4) Uani 1 1 d . U . . .
C2 C 0.53746(14) 0.39636(18) 0.27843(7) 0.0374(5) Uani 1 1 d . U . . .
H2 H 0.5753 0.4132 0.2651 0.045 Uiso 1 1 calc R . . . .
C3 C 0.54410(13) 0.39573(18) 0.31900(7) 0.0358(5) Uani 1 1 d . U . . .
H3 H 0.5877 0.4115 0.3397 0.043 Uiso 1 1 calc R . . . .
C4 C 0.47213(12) 0.36645(15) 0.32499(6) 0.0276(4) Uani 1 1 d . U . . .
C5 C 0.45610(13) 0.35404(14) 0.36290(6) 0.0275(4) Uani 1 1 d . U . . .
C6 C 0.38937(12) 0.31821(15) 0.36944(6) 0.0269(4) Uani 1 1 d . U . . .
C7 C 0.37685(13) 0.29993(16) 0.40910(6) 0.0314(5) Uani 1 1 d . U . . .
H7 H 0.4111 0.3119 0.4346 0.038 Uiso 1 1 calc R . . . .
C8 C 0.30773(13) 0.26289(16) 0.40317(6) 0.0316(5) Uani 1 1 d . U . . .
H8 H 0.2838 0.2441 0.4236 0.038 Uiso 1 1 calc R . . . .
C9 C 0.27692(12) 0.25727(15) 0.35958(6) 0.0264(4) Uani 1 1 d . U . . .
C10 C 0.20735(12) 0.21566(15) 0.34077(6) 0.0270(4) Uani 1 1 d . U . . .
C11 C 0.18050(12) 0.19788(14) 0.29869(6) 0.0252(4) Uani 1 1 d . U . . .
C12 C 0.11614(12) 0.14177(15) 0.28105(7) 0.0295(5) Uani 1 1 d . U . . .
H12 H 0.0823 0.1154 0.2949 0.035 Uiso 1 1 calc R . . . .
C13 C 0.11323(12) 0.13392(15) 0.24096(7) 0.0286(5) Uani 1 1 d . U . . .
H13 H 0.0774 0.1003 0.2214 0.034 Uiso 1 1 calc R . . . .
C14 C 0.17500(11) 0.18634(14) 0.23344(6) 0.0246(4) Uani 1 1 d . U . . .
C15 C 0.19465(11) 0.19161(14) 0.19591(6) 0.0248(4) Uani 1 1 d . U . . .
C16 C 0.25850(11) 0.23517(14) 0.18864(6) 0.0239(4) Uani 1 1 d . U . . .
C17 C 0.27787(12) 0.23874(15) 0.14975(6) 0.0274(4) Uani 1 1 d . U . . .
H17 H 0.2499 0.2132 0.1249 0.033 Uiso 1 1 calc R . . . .
C18 C 0.34325(12) 0.28526(15) 0.15543(6) 0.0273(4) Uani 1 1 d . U . . .
H18 H 0.3696 0.2989 0.1353 0.033 Uiso 1 1 calc R . . . .
C19 C 0.36525(11) 0.31016(14) 0.19789(6) 0.0245(4) Uani 1 1 d . U . . .
C20 C 0.43314(12) 0.35346(15) 0.21694(6) 0.0266(4) Uani 1 1 d . U . . .
C21 C 0.48086(13) 0.38352(15) 0.19162(7) 0.0294(5) Uani 1 1 d . U . . .
C22 C 0.52231(13) 0.41113(17) 0.17170(7) 0.0336(5) Uani 1 1 d . U . . .
C23 C 0.53182(15) 0.51837(19) 0.09839(8) 0.0426(6) Uani 1 1 d . U . . .
H23 H 0.5146 0.5764 0.1079 0.051 Uiso 1 1 calc R . . . .
C24 C 0.45975(18) 0.4678(3) 0.07689(10) 0.0653(9) Uani 1 1 d . U . . .
H24A H 0.4735 0.4106 0.0663 0.098 Uiso 1 1 calc GR . . . .
H24B H 0.4307 0.5041 0.0543 0.098 Uiso 1 1 calc GR . . . .
H24C H 0.4291 0.4562 0.0963 0.098 Uiso 1 1 calc GR . . . .
C25 C 0.57891(17) 0.5434(2) 0.06824(9) 0.0499(7) Uani 1 1 d . U . . .
H25A H 0.6243 0.5761 0.0826 0.075 Uiso 1 1 calc GR . . . .
H25B H 0.5487 0.5814 0.0466 0.075 Uiso 1 1 calc GR . . . .
H25C H 0.5938 0.4887 0.0562 0.075 Uiso 1 1 calc GR . . . .
C26 C 0.64829(15) 0.36366(17) 0.13478(8) 0.0391(6) Uani 1 1 d . U . . .
H26 H 0.6671 0.3315 0.1613 0.047 Uiso 1 1 calc R . . . .
C27 C 0.59990(18) 0.29535(19) 0.10540(9) 0.0488(7) Uani 1 1 d . U . . .
H27A H 0.5556 0.2789 0.1153 0.073 Uiso 1 1 calc GR . . . .
H27B H 0.6300 0.2416 0.1040 0.073 Uiso 1 1 calc GR . . . .
H27C H 0.5832 0.3221 0.0782 0.073 Uiso 1 1 calc GR . . . .
C28 C 0.71890(17) 0.3907(2) 0.12070(10) 0.0508(7) Uani 1 1 d . U . . .
H28A H 0.7035 0.4169 0.0934 0.076 Uiso 1 1 calc GR . . . .
H28B H 0.7502 0.3375 0.1201 0.076 Uiso 1 1 calc GR . . . .
H28C H 0.7481 0.4349 0.1397 0.076 Uiso 1 1 calc GR . . . .
C29 C 0.64825(15) 0.54213(18) 0.18259(8) 0.0432(6) Uani 1 1 d . U . . .
H29 H 0.6790 0.5780 0.1677 0.052 Uiso 1 1 calc R . . . .
C30 C 0.59820(19) 0.6073(2) 0.19911(11) 0.0569(8) Uani 1 1 d . U . . .
H30A H 0.5666 0.6416 0.1765 0.085 Uiso 1 1 calc GR . . . .
H30B H 0.6302 0.6486 0.2185 0.085 Uiso 1 1 calc GR . . . .
H30C H 0.5658 0.5734 0.2129 0.085 Uiso 1 1 calc GR . . . .
C31 C 0.70335(16) 0.4928(2) 0.21792(9) 0.0526(7) Uani 1 1 d . U . . .
H31A H 0.6747 0.4529 0.2315 0.079 Uiso 1 1 calc GR . . . .
H31B H 0.7311 0.5368 0.2375 0.079 Uiso 1 1 calc GR . . . .
H31C H 0.7392 0.4574 0.2071 0.079 Uiso 1 1 calc GR . . . .
C32 C 0.16417(13) 0.18545(16) 0.36839(7) 0.0311(5) Uani 1 1 d . U . . .
C33 C 0.13469(14) 0.16545(18) 0.39536(7) 0.0379(5) Uani 1 1 d . U . . .
C34 C 0.15616(17) 0.2468(2) 0.47691(8) 0.0473(6) Uani 1 1 d . U . . .
H34 H 0.2107 0.2454 0.4764 0.057 Uiso 1 1 calc R . . . .
C35 C 0.1254(2) 0.3375(2) 0.45919(12) 0.0735(10) Uani 1 1 d . U . . .
H35A H 0.1336 0.3442 0.4319 0.110 Uiso 1 1 calc GR . . . .
H35B H 0.1517 0.3857 0.4768 0.110 Uiso 1 1 calc GR . . . .
H35C H 0.0711 0.3407 0.4576 0.110 Uiso 1 1 calc GR . . . .
C36 C 0.15447(17) 0.2386(2) 0.52127(9) 0.0537(7) Uani 1 1 d . U . . .
H36A H 0.1019 0.2373 0.5233 0.080 Uiso 1 1 calc GR . . . .
H36B H 0.1805 0.2901 0.5365 0.080 Uiso 1 1 calc GR . . . .
H36C H 0.1799 0.1831 0.5327 0.080 Uiso 1 1 calc GR . . . .
C37 C 0.15266(14) 0.04099(18) 0.46690(8) 0.0390(5) Uani 1 1 d . U . . .
H37 H 0.1380 0.0322 0.4931 0.047 Uiso 1 1 calc R . . . .
C38 C 0.23928(16) 0.0459(2) 0.47686(10) 0.0530(7) Uani 1 1 d . U . . .
H38A H 0.2554 0.0565 0.4518 0.080 Uiso 1 1 calc GR . . . .
H38B H 0.2607 -0.0108 0.4891 0.080 Uiso 1 1 calc GR . . . .
H38C H 0.2570 0.0951 0.4960 0.080 Uiso 1 1 calc GR . . . .
C39 C 0.1249(2) -0.0407(2) 0.44020(10) 0.0599(8) Uani 1 1 d . U . . .
H39A H 0.0698 -0.0448 0.4349 0.090 Uiso 1 1 calc GR . . . .
H39B H 0.1479 -0.0951 0.4542 0.090 Uiso 1 1 calc GR . . . .
H39C H 0.1393 -0.0346 0.4144 0.090 Uiso 1 1 calc GR . . . .
C43 C 0.51749(13) 0.37754(15) 0.40000(6) 0.0290(5) Uani 1 1 d . U . . .
C44 C 0.52975(13) 0.46595(16) 0.41274(6) 0.0317(5) Uani 1 1 d . U . . .
H44 H 0.4998 0.5121 0.3973 0.038 Uiso 1 1 calc R . . . .
C45 C 0.58545(13) 0.48847(16) 0.44792(6) 0.0310(5) Uani 1 1 d . U . . .
C46 C 0.62774(13) 0.41867(16) 0.46976(6) 0.0304(5) Uani 1 1 d . U . . .
H46 H 0.6654 0.4326 0.4938 0.036 Uiso 1 1 calc R . . . .
C47 C 0.61710(12) 0.32910(16) 0.45772(6) 0.0290(4) Uani 1 1 d . U . . .
C48 C 0.56129(12) 0.31003(16) 0.42226(6) 0.0296(5) Uani 1 1 d . U . . .
H48 H 0.5532 0.2497 0.4132 0.036 Uiso 1 1 calc R . . . .
C49 C 0.59603(15) 0.58714(16) 0.46092(7) 0.0359(5) Uani 1 1 d . U . . .
C50 C 0.6116(2) 0.6438(2) 0.42615(8) 0.0625(10) Uani 1 1 d . U . . .
H50A H 0.6560 0.6201 0.4184 0.094 Uiso 1 1 calc GR . . . .
H50B H 0.6210 0.7061 0.4352 0.094 Uiso 1 1 calc GR . . . .
H50C H 0.5676 0.6413 0.4027 0.094 Uiso 1 1 calc GR . . . .
C51 C 0.66228(15) 0.60065(18) 0.49832(7) 0.0410(6) Uani 1 1 d . U . . .
H51A H 0.6523 0.5681 0.5215 0.061 Uiso 1 1 calc GR . . . .
H51B H 0.6681 0.6647 0.5048 0.061 Uiso 1 1 calc GR . . . .
H51C H 0.7088 0.5777 0.4925 0.061 Uiso 1 1 calc GR . . . .
C52 C 0.52449(17) 0.62201(19) 0.47159(10) 0.0515(7) Uani 1 1 d . U . . .
H52A H 0.4815 0.6170 0.4477 0.077 Uiso 1 1 calc GR . . . .
H52B H 0.5316 0.6850 0.4799 0.077 Uiso 1 1 calc GR . . . .
H52C H 0.5145 0.5864 0.4940 0.077 Uiso 1 1 calc GR . . . .
C53 C 0.66255(13) 0.25123(16) 0.48150(7) 0.0321(5) Uani 1 1 d . U . . .
C54 C 0.71698(16) 0.2826(2) 0.52085(8) 0.0488(7) Uani 1 1 d . U . . .
H54A H 0.7537 0.3245 0.5144 0.073 Uiso 1 1 calc GR . . . .
H54B H 0.7437 0.2308 0.5354 0.073 Uiso 1 1 calc GR . . . .
H54C H 0.6885 0.3128 0.5380 0.073 Uiso 1 1 calc GR . . . .
C55 C 0.70798(17) 0.2039(2) 0.45521(9) 0.0479(6) Uani 1 1 d . U . . .
H55A H 0.6734 0.1817 0.4302 0.072 Uiso 1 1 calc GR . . . .
H55B H 0.7359 0.1534 0.4704 0.072 Uiso 1 1 calc GR . . . .
H55C H 0.7437 0.2464 0.4482 0.072 Uiso 1 1 calc GR . . . .
C56 C 0.60778(15) 0.18348(19) 0.49257(8) 0.0443(6) Uani 1 1 d . U . . .
H56A H 0.5778 0.2132 0.5091 0.066 Uiso 1 1 calc GR . . . .
H56B H 0.6365 0.1340 0.5081 0.066 Uiso 1 1 calc GR . . . .
H56C H 0.5740 0.1600 0.4676 0.066 Uiso 1 1 calc GR . . . .
C57 C 0.14724(12) 0.14120(14) 0.16067(6) 0.0252(4) Uani 1 1 d . U . . .
C58 C 0.07419(12) 0.16891(15) 0.14138(6) 0.0263(4) Uani 1 1 d . U . . .
H58 H 0.0526 0.2185 0.1520 0.032 Uiso 1 1 calc R . . . .
C59 C 0.03224(12) 0.12513(14) 0.10672(6) 0.0257(4) Uani 1 1 d . U . . .
C60 C 0.06604(12) 0.05286(15) 0.09191(6) 0.0273(4) Uani 1 1 d . U . . .
H60 H 0.0387 0.0236 0.0679 0.033 Uiso 1 1 calc R . . . .
C61 C 0.13829(12) 0.02187(14) 0.11098(6) 0.0262(4) Uani 1 1 d D U . . .
C62 C 0.17787(12) 0.06711(15) 0.14560(6) 0.0274(4) Uani 1 1 d . U . . .
H62 H 0.2270 0.0470 0.1593 0.033 Uiso 1 1 calc R . . . .
C63 C -0.04744(12) 0.15541(15) 0.08401(7) 0.0284(4) Uani 1 1 d . U . . .
C64 C -0.10035(13) 0.07434(17) 0.07445(8) 0.0373(5) Uani 1 1 d . U . . .
H64A H -0.0817 0.0326 0.0569 0.056 Uiso 1 1 calc GR . . . .
H64B H -0.1513 0.0945 0.0605 0.056 Uiso 1 1 calc GR . . . .
H64C H -0.1019 0.0440 0.0999 0.056 Uiso 1 1 calc GR . . . .
C65 C -0.04330(14) 0.2010(2) 0.04402(8) 0.0433(6) Uani 1 1 d . U . . .
H65A H -0.0106 0.2539 0.0501 0.065 Uiso 1 1 calc GR . . . .
H65B H -0.0941 0.2193 0.0290 0.065 Uiso 1 1 calc GR . . . .
H65C H -0.0225 0.1588 0.0275 0.065 Uiso 1 1 calc GR . . . .
C66 C -0.08066(14) 0.22279(18) 0.10881(8) 0.0411(6) Uani 1 1 d . U . . .
H66A H -0.0827 0.1956 0.1348 0.062 Uiso 1 1 calc GR . . . .
H66B H -0.1318 0.2394 0.0936 0.062 Uiso 1 1 calc GR . . . .
H66C H -0.0487 0.2765 0.1139 0.062 Uiso 1 1 calc GR . . . .
C121 C 0.20141(15) 0.75073(16) 0.24808(9) 0.0418(6) Uani 1 1 d . U . . .
H121 H 0.2499 0.7770 0.2513 0.050 Uiso 1 1 calc R . . . .
C122 C 0.16481(15) 0.73495(17) 0.27930(8) 0.0420(6) Uani 1 1 d . U . . .
H122 H 0.1844 0.7488 0.3073 0.050 Uiso 1 1 calc R . . . .
C123 C 0.09363(14) 0.69480(17) 0.26184(8) 0.0383(5) Uani 1 1 d . U . . .
H123 H 0.0573 0.6769 0.2760 0.046 Uiso 1 1 calc R . . . .
C124 C 0.08655(14) 0.68617(16) 0.21944(8) 0.0368(5) Uani 1 1 d . U . . .
H124 H 0.0444 0.6616 0.2002 0.044 Uiso 1 1 calc R . . . .
C125 C 0.15298(15) 0.72048(17) 0.21079(8) 0.0390(5) Uani 1 1 d . U . . .
H125 H 0.1634 0.7229 0.1847 0.047 Uiso 1 1 calc R . . . .
C40 C 0.0047(2) 0.1632(4) 0.43839(14) 0.0337(12) Uani 0.648(12) 1 d D U P A 1
H40 H -0.0041 0.2271 0.4448 0.040 Uiso 0.648(12) 1 calc R . P A 1
C41 C -0.0280(7) 0.1035(10) 0.4671(3) 0.067(3) Uani 0.648(12) 1 d D U P A 1
H41A H -0.0247 0.0404 0.4597 0.101 Uiso 0.648(12) 1 calc GR . P A 1
H41B H -0.0811 0.1195 0.4645 0.101 Uiso 0.648(12) 1 calc GR . P A 1
H41C H 0.0009 0.1129 0.4953 0.101 Uiso 0.648(12) 1 calc GR . P A 1
C42 C -0.0381(4) 0.1460(5) 0.39430(19) 0.0443(16) Uani 0.648(12) 1 d D U P A 1
H42A H -0.0202 0.1875 0.3763 0.066 Uiso 0.648(12) 1 calc GR . P A 1
H42B H -0.0923 0.1554 0.3914 0.066 Uiso 0.648(12) 1 calc GR . P A 1
H42C H -0.0294 0.0841 0.3869 0.066 Uiso 0.648(12) 1 calc GR . P A 1
C67 C 0.1717(5) -0.0580(5) 0.0926(3) 0.0301(19) Uani 0.599(4) 1 d D U P B 1
C68 C 0.1232(3) -0.1412(3) 0.09371(17) 0.0479(13) Uani 0.599(4) 1 d D U P B 1
H68A H 0.1222 -0.1539 0.1219 0.072 Uiso 0.599(4) 1 calc GR . P B 1
H68B H 0.1449 -0.1926 0.0826 0.072 Uiso 0.599(4) 1 calc GR . P B 1
H68C H 0.0717 -0.1304 0.0774 0.072 Uiso 0.599(4) 1 calc GR . P B 1
C69 C 0.1721(3) -0.0376(3) 0.04807(13) 0.0439(11) Uani 0.599(4) 1 d D U P B 1
H69A H 0.1202 -0.0271 0.0321 0.066 Uiso 0.599(4) 1 calc GR . P B 1
H69B H 0.1936 -0.0887 0.0367 0.066 Uiso 0.599(4) 1 calc GR . P B 1
H69C H 0.2027 0.0160 0.0472 0.066 Uiso 0.599(4) 1 calc GR . P B 1
C70 C 0.2533(2) -0.0791(3) 0.11569(13) 0.0386(11) Uani 0.599(4) 1 d D U P B 1
H70A H 0.2850 -0.0261 0.1157 0.058 Uiso 0.599(4) 1 calc GR . P B 1
H70B H 0.2725 -0.1290 0.1023 0.058 Uiso 0.599(4) 1 calc GR . P B 1
H70C H 0.2546 -0.0958 0.1438 0.058 Uiso 0.599(4) 1 calc GR . P B 1
P101 P 0.29787(4) 0.59021(5) 0.25264(2) 0.02849(18) Uani 0.7163(11) 1 d D U P C 1
P102 P 0.18056(5) 0.52960(6) 0.30296(2) 0.0338(2) Uani 0.7163(11) 1 d D U P C 1
P103 P 0.14783(5) 0.49808(6) 0.21240(2) 0.0343(2) Uani 0.7163(11) 1 d D U P C 1
O101 O 0.32712(12) 0.49568(14) 0.25466(7) 0.0303(5) Uani 0.7163(11) 1 d D U P C 1
O102 O 0.23541(12) 0.45204(14) 0.31191(6) 0.0282(5) Uani 0.7163(11) 1 d D U P C 1
O103 O 0.18169(12) 0.40814(14) 0.22697(6) 0.0302(5) Uani 0.7163(11) 1 d D U P C 1
O104 O 0.31253(17) 0.63834(18) 0.21318(9) 0.0447(6) Uani 0.7163(11) 1 d D U P C 1
O105 O 0.3510(4) 0.6447(6) 0.2897(3) 0.0431(12) Uani 0.7163(11) 1 d D U P C 1
O106 O 0.18440(16) 0.58288(18) 0.34390(7) 0.0468(6) Uani 0.7163(11) 1 d D U P C 1
O107 O 0.0937(2) 0.4925(3) 0.29703(10) 0.0367(8) Uani 0.7163(11) 1 d D U P C 1
O108 O 0.05764(16) 0.49166(19) 0.20134(12) 0.0626(9) Uani 0.7163(11) 1 d D U P C 1
O109 O 0.1548(4) 0.5161(7) 0.1693(2) 0.0575(19) Uani 0.7163(11) 1 d D U P C 1
C101 C 0.3787(3) 0.6266(5) 0.20036(17) 0.0774(19) Uani 0.7163(11) 1 d D U P C 1
H10A H 0.3927 0.5623 0.2027 0.093 Uiso 0.7163(11) 1 calc R . P C 1
H10B H 0.4200 0.6606 0.2187 0.093 Uiso 0.7163(11) 1 calc R . P C 1
C102 C 0.3721(5) 0.6558(5) 0.1585(2) 0.0583(16) Uani 0.7163(11) 1 d D U P C 1
H10C H 0.3398 0.6139 0.1397 0.088 Uiso 0.7163(11) 1 calc GR . P C 1
H10D H 0.4223 0.6574 0.1532 0.088 Uiso 0.7163(11) 1 calc GR . P C 1
H10E H 0.3497 0.7160 0.1547 0.088 Uiso 0.7163(11) 1 calc GR . P C 1
C103 C 0.4194(3) 0.6084(3) 0.31583(18) 0.0391(10) Uani 0.7163(11) 1 d D U P C 1
H10F H 0.4226 0.6282 0.3441 0.047 Uiso 0.7163(11) 1 calc R . P C 1
H10G H 0.4153 0.5421 0.3154 0.047 Uiso 0.7163(11) 1 calc R . P C 1
C104 C 0.4877(3) 0.6324(6) 0.3057(2) 0.0698(18) Uani 0.7163(11) 1 d D U P C 1
H10H H 0.4891 0.6047 0.2797 0.105 Uiso 0.7163(11) 1 calc GR . P C 1
H10I H 0.5309 0.6114 0.3270 0.105 Uiso 0.7163(11) 1 calc GR . P C 1
H10J H 0.4902 0.6978 0.3033 0.105 Uiso 0.7163(11) 1 calc GR . P C 1
C105 C 0.2524(4) 0.6108(4) 0.3669(2) 0.0434(11) Uani 0.7163(11) 1 d D U P C 1
H10K H 0.2440 0.6642 0.3825 0.052 Uiso 0.7163(11) 1 calc R . P C 1
H10L H 0.2835 0.6300 0.3483 0.052 Uiso 0.7163(11) 1 calc R . P C 1
C106 C 0.2962(5) 0.5444(5) 0.3958(2) 0.071(3) Uani 0.7163(11) 1 d D U P C 1
H10M H 0.3133 0.4960 0.3807 0.106 Uiso 0.7163(11) 1 calc GR . P C 1
H10N H 0.2642 0.5193 0.4124 0.106 Uiso 0.7163(11) 1 calc GR . P C 1
H10O H 0.3402 0.5738 0.4136 0.106 Uiso 0.7163(11) 1 calc GR . P C 1
C107 C 0.0820(7) 0.4131(8) 0.3196(5) 0.042(2) Uani 0.7163(11) 1 d D U P C 1
H10P H 0.1157 0.4144 0.3475 0.050 Uiso 0.7163(11) 1 calc R . P C 1
H10Q H 0.0929 0.3582 0.3057 0.050 Uiso 0.7163(11) 1 calc R . P C 1
C108 C 0.0006(6) 0.4145(8) 0.3214(4) 0.076(3) Uani 0.7163(11) 1 d D U P C 1
H10R H -0.0318 0.4228 0.2939 0.114 Uiso 0.7163(11) 1 calc GR . P C 1
H10S H -0.0075 0.4639 0.3389 0.114 Uiso 0.7163(11) 1 calc GR . P C 1
H10T H -0.0120 0.3575 0.3326 0.114 Uiso 0.7163(11) 1 calc GR . P C 1
C109 C 0.0201(3) 0.4087(4) 0.1894(2) 0.0741(18) Uani 0.7163(11) 1 d D U P C 1
H10U H 0.0395 0.3624 0.2104 0.089 Uiso 0.7163(11) 1 calc R . P C 1
H10V H 0.0297 0.3883 0.1634 0.089 Uiso 0.7163(11) 1 calc R . P C 1
C110 C -0.0607(6) 0.4212(8) 0.1847(4) 0.077(4) Uani 0.7163(11) 1 d D U P C 1
H11A H -0.0792 0.4687 0.1647 0.115 Uiso 0.7163(11) 1 calc GR . P C 1
H11B H -0.0700 0.4383 0.2109 0.115 Uiso 0.7163(11) 1 calc GR . P C 1
H11C H -0.0873 0.3651 0.1753 0.115 Uiso 0.7163(11) 1 calc GR . P C 1
C111 C 0.1984(5) 0.4652(5) 0.1484(2) 0.083(2) Uani 0.7163(11) 1 d D U P C 1
H11D H 0.1807 0.4025 0.1485 0.099 Uiso 0.7163(11) 1 calc R . P C 1
H11E H 0.2509 0.4664 0.1656 0.099 Uiso 0.7163(11) 1 calc R . P C 1
C112 C 0.2037(4) 0.4827(5) 0.10771(15) 0.099(2) Uani 0.7163(11) 1 d D U P C 1
H11F H 0.1609 0.4547 0.0884 0.148 Uiso 0.7163(11) 1 calc GR . P C 1
H11G H 0.2511 0.4577 0.1039 0.148 Uiso 0.7163(11) 1 calc GR . P C 1
H11H H 0.2028 0.5476 0.1030 0.148 Uiso 0.7163(11) 1 calc GR . P C 1
P201 P 0.12360(11) 0.48972(13) 0.26320(6) 0.0270(4) Uani 0.2837(11) 1 d D U P C 2
P202 P 0.22918(11) 0.54355(13) 0.20962(6) 0.0279(4) Uani 0.2837(11) 1 d D U P C 2
P203 P 0.28202(11) 0.58108(13) 0.29992(6) 0.0278(4) Uani 0.2837(11) 1 d D U P C 2
O201 O 0.1623(3) 0.4011(3) 0.26124(16) 0.0275(11) Uani 0.2837(11) 1 d D U P C 2
O202 O 0.2801(3) 0.4643(3) 0.22381(15) 0.0277(11) Uani 0.2837(11) 1 d D U P C 2
O203 O 0.2992(3) 0.4840(3) 0.31047(15) 0.0277(11) Uani 0.2837(11) 1 d D U P C 2
O204 O 0.1118(6) 0.5040(8) 0.3125(3) 0.042(2) Uani 0.2837(11) 1 d D U P C 2
O205 O 0.0438(3) 0.4834(4) 0.23083(19) 0.0324(12) Uani 0.2837(11) 1 d D U P C 2
O206 O 0.1736(10) 0.5166(14) 0.1697(5) 0.042(3) Uani 0.2837(11) 1 d D U P C 2
O207 O 0.2739(4) 0.6131(4) 0.1882(2) 0.0384(14) Uani 0.2837(11) 1 d D U P C 2
O208 O 0.3488(11) 0.6316(18) 0.2863(8) 0.0431(12) Uani 0.2837(11) 1 d D U P C 2
O209 O 0.2881(3) 0.6329(4) 0.34226(16) 0.0350(13) Uani 0.2837(11) 1 d D U P C 2
C201 C 0.0794(14) 0.4252(18) 0.3249(11) 0.032(4) Uani 0.2837(11) 1 d D U P C 2
H20A H 0.1052 0.4141 0.3538 0.039 Uiso 0.2837(11) 1 calc R . P C 2
H20B H 0.0922 0.3744 0.3090 0.039 Uiso 0.2837(11) 1 calc R . P C 2
C202 C -0.0018(9) 0.4215(12) 0.3213(5) 0.023(3) Uani 0.2837(11) 1 d D U P C 2
H20C H -0.0288 0.4158 0.2926 0.035 Uiso 0.2837(11) 1 calc GR . P C 2
H20D H -0.0179 0.4765 0.3325 0.035 Uiso 0.2837(11) 1 calc GR . P C 2
H20E H -0.0133 0.3696 0.3365 0.035 Uiso 0.2837(11) 1 calc GR . P C 2
C203 C 0.0093(6) 0.4027(7) 0.2118(3) 0.041(2) Uani 0.2837(11) 1 d D U P C 2
H20F H 0.0023 0.3605 0.2331 0.050 Uiso 0.2837(11) 1 calc R . P C 2
H20G H 0.0437 0.3739 0.1971 0.050 Uiso 0.2837(11) 1 calc R . P C 2
C204 C -0.0642(8) 0.4189(10) 0.1829(4) 0.021(3) Uani 0.2837(11) 1 d D U P C 2
H20H H -0.0584 0.4645 0.1631 0.032 Uiso 0.2837(11) 1 calc GR . P C 2
H20I H -0.1005 0.4401 0.1978 0.032 Uiso 0.2837(11) 1 calc GR . P C 2
H20J H -0.0827 0.3630 0.1687 0.032 Uiso 0.2837(11) 1 calc GR . P C 2
C205 C 0.1697(7) 0.4688(9) 0.1360(3) 0.043(3) Uani 0.2837(11) 1 d D U P C 2
H20K H 0.2216 0.4454 0.1392 0.051 Uiso 0.2837(11) 1 calc R . P C 2
H20L H 0.1622 0.5140 0.1140 0.051 Uiso 0.2837(11) 1 calc R . P C 2
C206 C 0.1244(7) 0.4003(7) 0.1198(3) 0.061(3) Uani 0.2837(11) 1 d D U P C 2
H20M H 0.1415 0.3748 0.0970 0.091 Uiso 0.2837(11) 1 calc GR . P C 2
H20N H 0.0724 0.4221 0.1099 0.091 Uiso 0.2837(11) 1 calc GR . P C 2
H20O H 0.1262 0.3540 0.1405 0.091 Uiso 0.2837(11) 1 calc GR . P C 2
C207 C 0.3491(6) 0.5935(8) 0.1834(4) 0.051(3) Uani 0.2837(11) 1 d D U P C 2
H20P H 0.3469 0.5496 0.1613 0.062 Uiso 0.2837(11) 1 calc R . P C 2
H20Q H 0.3819 0.5694 0.2090 0.062 Uiso 0.2837(11) 1 calc R . P C 2
C208 C 0.3785(15) 0.6845(13) 0.1728(8) 0.092(9) Uani 0.2837(11) 1 d D U P C 2
H20R H 0.3459 0.7064 0.1471 0.138 Uiso 0.2837(11) 1 calc GR . P C 2
H20S H 0.4303 0.6776 0.1699 0.138 Uiso 0.2837(11) 1 calc GR . P C 2
H20T H 0.3781 0.7276 0.1945 0.138 Uiso 0.2837(11) 1 calc GR . P C 2
C209 C 0.4253(10) 0.626(2) 0.3084(7) 0.106(9) Uani 0.2837(11) 1 d D U P C 2
H20U H 0.4345 0.5653 0.3202 0.128 Uiso 0.2837(11) 1 calc R . P C 2
H20V H 0.4332 0.6692 0.3314 0.128 Uiso 0.2837(11) 1 calc R . P C 2
C210 C 0.4802(8) 0.6437(15) 0.2864(5) 0.067(5) Uani 0.2837(11) 1 d D U P C 2
H21A H 0.4762 0.5986 0.2650 0.101 Uiso 0.2837(11) 1 calc GR . P C 2
H21B H 0.5308 0.6411 0.3050 0.101 Uiso 0.2837(11) 1 calc GR . P C 2
H21C H 0.4717 0.7035 0.2741 0.101 Uiso 0.2837(11) 1 calc GR . P C 2
C211 C 0.2556(12) 0.5893(13) 0.3727(6) 0.0434(11) Uani 0.2837(11) 1 d D U P C 2
H21D H 0.2400 0.6384 0.3886 0.052 Uiso 0.2837(11) 1 calc R . P C 2
H21E H 0.2084 0.5601 0.3573 0.052 Uiso 0.2837(11) 1 calc R . P C 2
C212 C 0.2922(5) 0.5270(9) 0.4009(4) 0.019(2) Uani 0.2837(11) 1 d D U P C 2
H21F H 0.3435 0.5482 0.4135 0.028 Uiso 0.2837(11) 1 calc GR . P C 2
H21G H 0.2949 0.4696 0.3872 0.028 Uiso 0.2837(11) 1 calc GR . P C 2
H21H H 0.2644 0.5190 0.4218 0.028 Uiso 0.2837(11) 1 calc GR . P C 2
C40B C 0.0001(5) 0.1186(9) 0.4276(3) 0.044(3) Uani 0.352(12) 1 d D U P A 2
H40B H -0.0055 0.0563 0.4162 0.053 Uiso 0.352(12) 1 calc R . P A 2
C41B C -0.0265(11) 0.1192(14) 0.4672(4) 0.043(4) Uani 0.352(12) 1 d D U P A 2
H41D H 0.0025 0.0750 0.4862 0.065 Uiso 0.352(12) 1 calc GR . P A 2
H41E H -0.0804 0.1040 0.4611 0.065 Uiso 0.352(12) 1 calc GR . P A 2
H41F H -0.0186 0.1790 0.4795 0.065 Uiso 0.352(12) 1 calc GR . P A 2
C42B C -0.0481(10) 0.1816(11) 0.3962(4) 0.061(4) Uani 0.352(12) 1 d D U P A 2
H42D H -0.0463 0.2421 0.4077 0.092 Uiso 0.352(12) 1 calc GR . P A 2
H42E H -0.1004 0.1602 0.3889 0.092 Uiso 0.352(12) 1 calc GR . P A 2
H42F H -0.0284 0.1831 0.3719 0.092 Uiso 0.352(12) 1 calc GR . P A 2
C67B C 0.1748(8) -0.0603(8) 0.0965(4) 0.034(3) Uani 0.401(4) 1 d D U P B 2
C68B C 0.1260(4) -0.0974(5) 0.05695(19) 0.0437(17) Uani 0.401(4) 1 d D U P B 2
H68D H 0.0767 -0.1153 0.0610 0.066 Uiso 0.401(4) 1 calc GR . P B 2
H68E H 0.1509 -0.1497 0.0486 0.066 Uiso 0.401(4) 1 calc GR . P B 2
H68F H 0.1188 -0.0512 0.0358 0.066 Uiso 0.401(4) 1 calc GR . P B 2
C69B C 0.2506(4) -0.0297(5) 0.0892(2) 0.0449(17) Uani 0.401(4) 1 d D U P B 2
H69D H 0.2415 0.0171 0.0682 0.067 Uiso 0.401(4) 1 calc GR . P B 2
H69E H 0.2758 -0.0809 0.0801 0.067 Uiso 0.401(4) 1 calc GR . P B 2
H69F H 0.2827 -0.0057 0.1146 0.067 Uiso 0.401(4) 1 calc GR . P B 2
C70B C 0.1879(4) -0.1321(4) 0.1296(2) 0.0417(16) Uani 0.401(4) 1 d D U P B 2
H70D H 0.2214 -0.1083 0.1546 0.063 Uiso 0.401(4) 1 calc GR . P B 2
H70E H 0.2112 -0.1849 0.1206 0.063 Uiso 0.401(4) 1 calc GR . P B 2
H70F H 0.1394 -0.1490 0.1349 0.063 Uiso 0.401(4) 1 calc GR . P B 2

loop_
_atom_site_aniso_label
_atom_site_aniso_U_11
_atom_site_aniso_U_22
_atom_site_aniso_U_33
_atom_site_aniso_U_23
_atom_site_aniso_U_13
_atom_site_aniso_U_12
Y1 0.02490(10) 0.02670(10) 0.01720(9) -0.00113(7) 0.00599(7) -0.00139(7)
Co1 0.02713(19) 0.02632(19) 0.02563(18) -0.00160(14) 0.00434(14) -0.00115(14)
Si1 0.0307(3) 0.0321(3) 0.0346(3) 0.0011(3) 0.0161(3) -0.0034(2)
Si2 0.0382(4) 0.0489(4) 0.0297(3) 0.0122(3) 0.0178(3) 0.0096(3)
N1 0.0236(8) 0.0331(10) 0.0196(8) -0.0021(7) 0.0048(7) -0.0059(7)
N2 0.0280(9) 0.0287(9) 0.0195(8) -0.0013(7) 0.0060(7) -0.0027(7)
N3 0.0234(8) 0.0282(9) 0.0197(8) -0.0012(7) 0.0050(6) -0.0036(7)
N4 0.0216(8) 0.0310(9) 0.0193(8) -0.0029(7) 0.0051(6) -0.0036(7)
C1 0.0264(11) 0.0340(11) 0.0235(10) -0.0030(8) 0.0055(8) -0.0075(9)
C2 0.0301(12) 0.0520(15) 0.0305(12) -0.0050(10) 0.0086(9) -0.0156(10)
C3 0.0287(11) 0.0481(14) 0.0279(11) -0.0059(10) 0.0018(9) -0.0133(10)
C4 0.0290(11) 0.0305(11) 0.0215(10) -0.0026(8) 0.0026(8) -0.0056(8)
C5 0.0315(11) 0.0278(11) 0.0209(10) -0.0028(8) 0.0019(8) -0.0033(8)
C6 0.0308(11) 0.0284(11) 0.0192(9) -0.0024(8) 0.0022(8) -0.0006(8)
C7 0.0388(12) 0.0351(12) 0.0191(10) -0.0009(9) 0.0046(9) -0.0009(9)
C8 0.0385(12) 0.0386(13) 0.0193(10) 0.0009(9) 0.0103(9) -0.0005(10)
C9 0.0295(10) 0.0290(11) 0.0214(10) 0.0024(8) 0.0078(8) 0.0021(8)
C10 0.0283(10) 0.0300(11) 0.0240(10) 0.0019(8) 0.0093(8) 0.0026(8)
C11 0.0244(10) 0.0285(11) 0.0236(10) 0.0019(8) 0.0077(8) 0.0008(8)
C12 0.0241(10) 0.0352(12) 0.0301(11) 0.0036(9) 0.0085(9) -0.0017(9)
C13 0.0225(10) 0.0342(12) 0.0284(11) -0.0006(9) 0.0050(8) -0.0050(8)
C14 0.0209(9) 0.0298(11) 0.0224(10) -0.0009(8) 0.0044(8) -0.0012(8)
C15 0.0219(10) 0.0290(11) 0.0221(10) -0.0009(8) 0.0029(8) -0.0006(8)
C16 0.0229(10) 0.0286(11) 0.0194(9) -0.0018(8) 0.0039(7) -0.0005(8)
C17 0.0284(10) 0.0331(11) 0.0201(10) -0.0044(8) 0.0048(8) -0.0031(9)
C18 0.0285(10) 0.0347(12) 0.0195(10) -0.0016(8) 0.0079(8) -0.0032(9)
C19 0.0248(10) 0.0295(11) 0.0201(9) -0.0015(8) 0.0072(8) -0.0016(8)
C20 0.0273(10) 0.0309(11) 0.0227(10) -0.0026(8) 0.0083(8) -0.0043(8)
C21 0.0291(11) 0.0342(12) 0.0256(11) -0.0056(9) 0.0080(9) -0.0085(9)
C22 0.0350(12) 0.0371(13) 0.0300(11) -0.0062(10) 0.0104(9) -0.0072(10)
C23 0.0406(13) 0.0461(15) 0.0461(14) 0.0098(12) 0.0200(11) 0.0035(11)
C24 0.0475(17) 0.082(2) 0.0587(19) 0.0267(17) -0.0004(14) -0.0067(16)
C25 0.0528(16) 0.0507(16) 0.0533(16) 0.0211(13) 0.0267(13) 0.0114(13)
C26 0.0443(14) 0.0386(13) 0.0390(13) 0.0097(10) 0.0189(11) 0.0057(10)
C27 0.0618(17) 0.0435(15) 0.0430(15) -0.0010(12) 0.0166(13) 0.0075(13)
C28 0.0463(15) 0.0580(18) 0.0559(17) 0.0101(14) 0.0274(13) 0.0129(13)
C29 0.0415(14) 0.0404(14) 0.0523(15) -0.0051(11) 0.0205(12) -0.0144(11)
C30 0.0636(19) 0.0429(16) 0.072(2) -0.0181(14) 0.0317(16) -0.0140(14)
C31 0.0464(15) 0.0579(18) 0.0517(16) -0.0080(14) 0.0090(12) -0.0184(13)
C32 0.0314(11) 0.0376(12) 0.0241(10) 0.0033(9) 0.0067(9) 0.0001(9)
C33 0.0349(12) 0.0499(15) 0.0298(12) 0.0051(10) 0.0100(10) -0.0010(11)
C34 0.0524(16) 0.0499(16) 0.0444(14) 0.0062(12) 0.0211(12) 0.0135(12)
C35 0.098(3) 0.0488(18) 0.072(2) 0.0078(16) 0.019(2) 0.0251(18)
C36 0.0517(17) 0.066(2) 0.0456(15) -0.0058(14) 0.0160(13) 0.0011(14)
C37 0.0432(13) 0.0418(14) 0.0359(12) 0.0062(10) 0.0174(10) 0.0031(10)
C38 0.0468(15) 0.0487(17) 0.0648(18) 0.0106(14) 0.0162(13) 0.0126(13)
C39 0.071(2) 0.0498(17) 0.0643(19) -0.0087(15) 0.0269(16) -0.0042(15)
C43 0.0325(11) 0.0334(11) 0.0194(10) -0.0022(8) 0.0030(8) -0.0061(9)
C44 0.0399(12) 0.0316(12) 0.0207(10) 0.0011(8) 0.0021(9) -0.0046(9)
C45 0.0378(12) 0.0325(12) 0.0214(10) -0.0017(8) 0.0051(9) -0.0076(9)
C46 0.0331(11) 0.0372(12) 0.0189(10) -0.0023(8) 0.0027(8) -0.0086(9)
C47 0.0296(11) 0.0340(11) 0.0225(10) 0.0001(9) 0.0049(8) -0.0049(9)
C48 0.0321(11) 0.0314(11) 0.0236(10) -0.0037(8) 0.0036(8) -0.0060(9)
C49 0.0501(14) 0.0303(12) 0.0239(11) -0.0027(9) 0.0030(10) -0.0078(10)
C50 0.116(3) 0.0373(15) 0.0317(14) -0.0022(11) 0.0141(16) -0.0268(16)
C51 0.0471(14) 0.0408(14) 0.0313(12) -0.0097(10) 0.0027(11) -0.0109(11)
C52 0.0509(16) 0.0377(15) 0.0587(18) -0.0130(13) 0.0004(13) 0.0001(12)
C53 0.0328(11) 0.0348(12) 0.0259(11) 0.0001(9) 0.0020(9) -0.0026(9)
C54 0.0478(15) 0.0450(15) 0.0405(14) -0.0008(12) -0.0137(12) 0.0026(12)
C55 0.0577(17) 0.0459(15) 0.0441(15) 0.0076(12) 0.0202(13) 0.0120(13)
C56 0.0399(14) 0.0454(15) 0.0448(14) 0.0144(12) 0.0052(11) -0.0019(11)
C57 0.0230(10) 0.0303(11) 0.0217(10) -0.0011(8) 0.0045(8) -0.0035(8)
C58 0.0242(10) 0.0295(11) 0.0246(10) -0.0016(8) 0.0051(8) -0.0004(8)
C59 0.0228(10) 0.0287(11) 0.0251(10) 0.0019(8) 0.0047(8) -0.0024(8)
C60 0.0254(10) 0.0307(11) 0.0238(10) -0.0041(8) 0.0024(8) -0.0042(8)
C61 0.0248(10) 0.0273(10) 0.0261(10) -0.0027(8) 0.0053(8) -0.0022(8)
C62 0.0220(10) 0.0327(11) 0.0260(10) -0.0011(9) 0.0032(8) -0.0010(8)
C63 0.0229(10) 0.0333(11) 0.0268(10) 0.0019(9) 0.0017(8) 0.0001(8)
C64 0.0240(11) 0.0389(13) 0.0443(14) 0.0013(11) -0.0004(10) -0.0023(9)
C65 0.0328(13) 0.0544(16) 0.0408(13) 0.0165(12) 0.0056(10) 0.0028(11)
C66 0.0284(12) 0.0469(15) 0.0441(14) -0.0069(11) 0.0019(10) 0.0075(10)
C121 0.0366(13) 0.0268(12) 0.0576(16) 0.0003(11) 0.0036(11) 0.0010(10)
C122 0.0461(14) 0.0330(13) 0.0411(13) -0.0069(10) -0.0001(11) 0.0081(10)
C123 0.0372(12) 0.0340(13) 0.0437(13) 0.0012(10) 0.0101(10) 0.0081(10)
C124 0.0337(12) 0.0330(12) 0.0394(13) 0.0035(10) 0.0011(10) 0.0039(9)
C125 0.0442(14) 0.0310(12) 0.0409(13) 0.0085(10) 0.0090(11) 0.0030(10)
C40 0.0334(19) 0.039(3) 0.031(2) -0.0020(18) 0.0108(15) 0.0014(17)
C41 0.055(6) 0.090(7) 0.071(5) 0.033(5) 0.041(4) 0.012(4)
C42 0.029(3) 0.064(5) 0.037(3) -0.002(3) 0.0041(19) -0.005(3)
C67 0.024(3) 0.032(3) 0.032(3) -0.006(2) 0.003(2) 0.000(2)
C68 0.041(2) 0.030(2) 0.074(3) -0.012(2) 0.019(2) -0.0009(17)
C69 0.043(2) 0.054(3) 0.034(2) -0.0098(18) 0.0080(17) 0.010(2)
C70 0.031(2) 0.043(2) 0.039(2) -0.0087(19) 0.0034(16) 0.0085(17)
P101 0.0282(4) 0.0298(4) 0.0278(4) 0.0020(3) 0.0079(3) -0.0032(3)
P102 0.0466(5) 0.0304(4) 0.0290(4) 0.0019(3) 0.0185(4) 0.0050(3)
P103 0.0359(4) 0.0317(4) 0.0286(4) -0.0064(3) -0.0048(3) 0.0018(3)
O101 0.0313(11) 0.0251(11) 0.0381(12) 0.0051(9) 0.0157(9) -0.0015(8)
O102 0.0342(11) 0.0324(11) 0.0207(10) -0.0011(8) 0.0116(8) 0.0033(9)
O103 0.0324(11) 0.0295(11) 0.0242(10) -0.0044(8) -0.0014(8) -0.0007(9)
O104 0.0530(16) 0.0422(15) 0.0471(15) 0.0146(12) 0.0276(13) 0.0032(12)
O105 0.0302(10) 0.045(3) 0.0477(19) -0.0039(18) -0.0024(11) -0.0059(12)
O106 0.0579(16) 0.0469(15) 0.0350(13) -0.0023(11) 0.0108(11) 0.0086(12)
O107 0.0312(17) 0.0355(16) 0.0438(19) 0.0048(15) 0.0102(14) -0.0002(12)
O108 0.0394(15) 0.0370(15) 0.091(2) -0.0069(15) -0.0225(15) -0.0045(11)
O109 0.084(4) 0.055(3) 0.0289(19) -0.0050(17) 0.006(2) 0.028(3)
C101 0.054(3) 0.129(6) 0.057(3) 0.048(3) 0.031(3) 0.024(3)
C102 0.062(3) 0.070(4) 0.051(3) 0.021(3) 0.031(3) 0.005(3)
C103 0.039(2) 0.035(2) 0.037(2) -0.0039(17) -0.0022(17) 0.0040(15)
C104 0.033(3) 0.102(5) 0.068(4) 0.008(4) 0.000(3) -0.008(2)
C105 0.0395(16) 0.034(3) 0.057(3) 0.0009(18) 0.0134(17) 0.009(2)
C106 0.146(6) 0.044(4) 0.027(3) -0.003(2) 0.031(3) -0.003(3)
C107 0.047(3) 0.030(3) 0.049(5) -0.003(3) 0.016(3) 0.001(2)
C108 0.062(5) 0.072(7) 0.100(8) 0.015(5) 0.029(5) -0.007(4)
C109 0.044(2) 0.051(3) 0.127(5) -0.040(3) 0.020(3) -0.010(2)
C110 0.057(5) 0.065(7) 0.108(8) -0.024(6) 0.019(5) -0.019(4)
C111 0.137(7) 0.065(4) 0.065(4) 0.019(3) 0.062(4) 0.043(5)
C112 0.128(5) 0.125(6) 0.041(3) 0.004(3) 0.018(3) 0.049(4)
P201 0.0252(9) 0.0271(10) 0.0297(10) -0.0013(7) 0.0085(8) -0.0005(7)
P202 0.0334(10) 0.0272(10) 0.0232(9) -0.0004(7) 0.0074(8) 0.0003(8)
P203 0.0277(10) 0.0294(10) 0.0247(9) -0.0029(7) 0.0038(7) -0.0006(7)
O201 0.017(2) 0.028(2) 0.036(3) -0.004(2) 0.004(2) 0.0015(18)
O202 0.031(3) 0.031(3) 0.022(2) 0.0020(19) 0.009(2) 0.004(2)
O203 0.033(3) 0.026(2) 0.022(2) -0.0055(18) 0.004(2) -0.0012(19)
O204 0.035(5) 0.043(4) 0.057(5) 0.015(4) 0.028(4) 0.008(3)
O205 0.027(3) 0.026(3) 0.034(3) 0.006(2) -0.010(2) -0.004(2)
O206 0.058(6) 0.031(5) 0.028(4) -0.002(3) -0.005(3) 0.021(4)
O207 0.052(3) 0.030(3) 0.041(3) 0.002(3) 0.025(3) -0.002(2)
O208 0.0302(10) 0.045(3) 0.0477(19) -0.0039(18) -0.0024(11) -0.0059(12)
O209 0.042(3) 0.037(3) 0.027(3) -0.007(2) 0.008(2) -0.004(2)
C201 0.041(6) 0.025(7) 0.034(7) -0.002(6) 0.017(5) 0.003(4)
C202 0.032(6) 0.018(6) 0.022(6) -0.016(5) 0.012(4) -0.003(4)
C203 0.037(5) 0.044(5) 0.040(5) 0.001(4) 0.003(4) 0.003(3)
C204 0.021(6) 0.014(7) 0.025(6) -0.003(5) 0.000(4) 0.008(4)
C205 0.049(6) 0.045(5) 0.025(5) 0.005(4) -0.007(4) 0.026(4)
C206 0.083(7) 0.042(5) 0.037(5) -0.016(4) -0.024(5) 0.018(4)
C207 0.045(5) 0.054(6) 0.064(8) -0.010(5) 0.031(5) -0.012(4)
C208 0.072(10) 0.071(10) 0.14(3) 0.033(11) 0.046(15) -0.012(8)
C209 0.046(6) 0.19(3) 0.075(10) -0.016(10) 0.007(5) -0.015(6)
C210 0.027(5) 0.107(14) 0.061(9) -0.011(9) -0.002(6) -0.012(6)
C211 0.0395(16) 0.034(3) 0.057(3) 0.0009(18) 0.0134(17) 0.009(2)
C212 0.004(3) 0.029(5) 0.024(5) 0.008(4) 0.003(3) 0.007(3)
C40B 0.041(4) 0.053(6) 0.047(5) 0.007(4) 0.026(3) 0.011(4)
C41B 0.037(7) 0.064(8) 0.028(5) -0.017(5) 0.006(4) -0.028(6)
C42B 0.062(6) 0.073(10) 0.047(5) 0.007(6) 0.011(4) 0.011(6)
C67B 0.035(5) 0.033(5) 0.032(5) -0.006(3) 0.007(4) 0.004(4)
C68B 0.046(4) 0.048(4) 0.036(3) -0.014(3) 0.008(3) 0.004(3)
C69B 0.041(3) 0.049(4) 0.051(4) -0.011(3) 0.021(3) 0.000(3)
C70B 0.048(4) 0.030(3) 0.046(3) -0.003(2) 0.009(3) 0.003(3)

loop_
_atom_type_symbol
_atom_type_description
_atom_type_scat_dispersion_real
_atom_type_scat_dispersion_imag
_atom_type_scat_source
C C 0.0181 0.0091 'International Tables Vol C Tables 4.2.6.8 and 6.1.1.4'
H H 0.0000 0.0000 'International Tables Vol C Tables 4.2.6.8 and 6.1.1.4'
Co Co -2.3653 3.6143 'International Tables Vol C Tables 4.2.6.8 and 6.1.1.4'
N N 0.0311 0.0180 'International Tables Vol C Tables 4.2.6.8 and 6.1.1.4'
O O 0.0492 0.0322 'International Tables Vol C Tables 4.2.6.8 and 6.1.1.4'
P P 0.2955 0.4335 'International Tables Vol C Tables 4.2.6.8 and 6.1.1.4'
Si Si 0.2541 0.3302 'International Tables Vol C Tables 4.2.6.8 and 6.1.1.4'
Y Y -0.2670 2.0244 'International Tables Vol C Tables 4.2.6.8 and 6.1.1.4'

loop_
_geom_angle_atom_site_label_1
_geom_angle_atom_site_label_2
_geom_angle_atom_site_label_3
_geom_angle
N1 Y1 N2 74.89(6)
N3 Y1 N1 120.36(6)
N3 Y1 N2 75.18(6)
N4 Y1 N1 75.45(6)
N4 Y1 N2 119.05(6)
N4 Y1 N3 76.06(6)
O101 Y1 N1 74.49(7)
O101 Y1 N2 125.99(7)
O101 Y1 N3 158.32(7)
O101 Y1 N4 94.42(7)
O102 Y1 N1 118.58(7)
O102 Y1 N2 77.58(7)
O102 Y1 N3 103.39(7)
O102 Y1 N4 161.81(7)
O102 Y1 O101 79.57(7)
O102 Y1 O103 77.78(7)
O103 Y1 N1 143.93(7)
O103 Y1 N2 141.07(7)
O103 Y1 N3 81.81(7)
O103 Y1 N4 84.18(7)
O103 Y1 O101 77.83(8)
O201 Y1 N1 167.16(13)
O201 Y1 N2 109.21(14)
O201 Y1 N3 72.39(14)
O201 Y1 N4 111.32(13)
O202 Y1 N1 93.54(14)
O202 Y1 N2 157.87(14)
O202 Y1 N3 126.68(14)
O202 Y1 N4 74.52(13)
O202 Y1 O201 78.38(18)
O203 Y1 N1 89.29(14)
O203 Y1 N2 81.71(14)
O203 Y1 N3 134.69(14)
O203 Y1 N4 148.59(14)
O203 Y1 O201 79.47(18)
O203 Y1 O202 79.31(18)
C121 Co1 C123 66.68(10)
C121 Co1 C124 66.69(10)
C121 Co1 C125 39.93(10)
C121 Co1 P101 87.88(8)
C121 Co1 P102 131.22(8)
C121 Co1 P103 140.13(8)
C121 Co1 P201 159.22(9)
C121 Co1 P202 109.02(10)
C121 Co1 P203 97.31(9)
C122 Co1 C121 39.44(11)
C122 Co1 C123 39.84(10)
C122 Co1 C124 66.65(10)
C122 Co1 C125 66.63(11)
C122 Co1 P101 112.31(8)
C122 Co1 P102 96.74(8)
C122 Co1 P103 156.56(8)
C122 Co1 P201 121.76(10)
C122 Co1 P202 148.28(10)
C122 Co1 P203 92.49(9)
C123 Co1 C124 39.73(10)
C123 Co1 C125 66.71(10)
C123 Co1 P101 151.85(8)
C123 Co1 P102 93.11(8)
C123 Co1 P103 117.31(8)
C123 Co1 P201 92.72(9)
C123 Co1 P202 148.68(9)
C123 Co1 P203 122.78(9)
C124 Co1 P101 140.49(8)
C124 Co1 P102 124.32(8)
C124 Co1 P103 91.48(7)
C124 Co1 P201 99.58(9)
C124 Co1 P202 109.12(9)
C124 Co1 P203 159.14(9)
C125 Co1 C124 39.61(10)
C125 Co1 P101 101.83(8)
C125 Co1 P102 159.70(8)
C125 Co1 P103 102.32(8)
C125 Co1 P201 135.46(9)
C125 Co1 P202 89.97(9)
C125 Co1 P203 132.89(9)
P101 Co1 P103 89.77(3)
P102 Co1 P101 95.18(3)
P102 Co1 P103 88.63(4)
P202 Co1 P201 89.89(7)
P202 Co1 P203 88.29(7)
P203 Co1 P201 91.62(7)
C22 Si1 C23 106.97(11)
C22 Si1 C26 105.62(11)
C22 Si1 C29 105.89(11)
C26 Si1 C23 114.24(12)
C29 Si1 C23 111.89(13)
C29 Si1 C26 111.56(12)
C33 Si2 C34 104.03(12)
C33 Si2 C37 107.96(12)
C33 Si2 C40 112.22(15)
C33 Si2 C40B 104.3(3)
C34 Si2 C40B 128.0(4)
C37 Si2 C34 108.98(12)
C37 Si2 C40B 102.4(3)
C40 Si2 C34 105.7(2)
C40 Si2 C37 117.07(19)
C1 N1 Y1 122.63(14)
C1 N1 C4 106.09(17)
C4 N1 Y1 125.74(14)
C6 N2 Y1 124.64(14)
C9 N2 Y1 123.03(13)
C9 N2 C6 106.24(17)
C11 N3 Y1 124.04(14)
C11 N3 C14 106.47(17)
C14 N3 Y1 124.75(13)
C16 N4 Y1 124.35(13)
C19 N4 Y1 121.56(13)
C19 N4 C16 106.86(16)
N1 C1 C2 110.37(19)
N1 C1 C20 124.85(19)
C20 C1 C2 124.7(2)
C1 C2 H2 126.6
C3 C2 C1 106.8(2)
C3 C2 H2 126.6
C2 C3 H3 126.5
C2 C3 C4 106.9(2)
C4 C3 H3 126.5
N1 C4 C3 109.80(19)
N1 C4 C5 125.1(2)
C5 C4 C3 125.1(2)
C4 C5 C43 117.04(19)
C6 C5 C4 125.90(19)
C6 C5 C43 117.00(19)
N2 C6 C5 126.00(19)
N2 C6 C7 109.48(19)
C5 C6 C7 124.49(19)
C6 C7 H7 126.3
C8 C7 C6 107.39(19)
C8 C7 H7 126.3
C7 C8 H8 126.7
C7 C8 C9 106.69(19)
C9 C8 H8 126.7
N2 C9 C8 110.18(19)
N2 C9 C10 125.47(19)
C10 C9 C8 124.2(2)
C9 C10 C32 114.86(19)
C11 C10 C9 125.69(19)
C11 C10 C32 119.3(2)
N3 C11 C10 125.13(19)
N3 C11 C12 110.10(18)
C10 C11 C12 124.60(19)
C11 C12 H12 126.6
C13 C12 C11 106.86(19)
C13 C12 H12 126.6
C12 C13 H13 126.5
C12 C13 C14 107.08(19)
C14 C13 H13 126.5
N3 C14 C13 109.45(18)
N3 C14 C15 125.30(18)
C15 C14 C13 125.12(19)
C14 C15 C16 126.33(18)
C14 C15 C57 117.91(18)
C16 C15 C57 115.61(18)
N4 C16 C15 125.65(18)
N4 C16 C17 109.14(17)
C15 C16 C17 125.22(18)
C16 C17 H17 126.4
C18 C17 C16 107.24(18)
C18 C17 H17 126.4
C17 C18 H18 126.6
C17 C18 C19 106.86(18)
C19 C18 H18 126.6
N4 C19 C18 109.87(18)
N4 C19 C20 125.21(18)
C20 C19 C18 124.81(19)
C1 C20 C21 115.92(19)
C19 C20 C1 126.23(19)
C19 C20 C21 117.75(19)
C22 C21 C20 177.2(2)
C21 C22 Si1 174.5(2)
Si1 C23 H23 106.1
C24 C23 Si1 114.10(19)
C24 C23 H23 106.1
C24 C23 C25 111.1(2)
C25 C23 Si1 112.76(18)
C25 C23 H23 106.1
C23 C24 H24A 109.5
C23 C24 H24B 109.5
C23 C24 H24C 109.5
H24A C24 H24B 109.5
H24A C24 H24C 109.5
H24B C24 H24C 109.5
C23 C25 H25A 109.5
C23 C25 H25B 109.5
C23 C25 H25C 109.5
H25A C25 H25B 109.5
H25A C25 H25C 109.5
H25B C25 H25C 109.5
Si1 C26 H26 106.1
C27 C26 Si1 111.60(19)
C27 C26 H26 106.1
C28 C26 Si1 114.94(19)
C28 C26 H26 106.1
C28 C26 C27 111.3(2)
C26 C27 H27A 109.5
C26 C27 H27B 109.5
C26 C27 H27C 109.5
H27A C27 H27B 109.5
H27A C27 H27C 109.5
H27B C27 H27C 109.5
C26 C28 H28A 109.5
C26 C28 H28B 109.5
C26 C28 H28C 109.5
H28A C28 H28B 109.5
H28A C28 H28C 109.5
H28B C28 H28C 109.5
Si1 C29 H29 107.9
C30 C29 Si1 111.24(19)
C30 C29 H29 107.9
C30 C29 C31 110.5(2)
C31 C29 Si1 111.22(19)
C31 C29 H29 107.9
C29 C30 H30A 109.5
C29 C30 H30B 109.5
C29 C30 H30C 109.5
H30A C30 H30B 109.5
H30A C30 H30C 109.5
H30B C30 H30C 109.5
C29 C31 H31A 109.5
C29 C31 H31B 109.5
C29 C31 H31C 109.5
H31A C31 H31B 109.5
H31A C31 H31C 109.5
H31B C31 H31C 109.5
C33 C32 C10 171.7(3)
C32 C33 Si2 166.7(2)
Si2 C34 H34 106.4
C35 C34 Si2 112.1(2)
C35 C34 H34 106.4
C36 C34 Si2 113.7(2)
C36 C34 H34 106.4
C36 C34 C35 111.3(3)
C34 C35 H35A 109.5
C34 C35 H35B 109.5
C34 C35 H35C 109.5
H35A C35 H35B 109.5
H35A C35 H35C 109.5
H35B C35 H35C 109.5
C34 C36 H36A 109.5
C34 C36 H36B 109.5
C34 C36 H36C 109.5
H36A C36 H36B 109.5
H36A C36 H36C 109.5
H36B C36 H36C 109.5
Si2 C37 H37 107.5
C38 C37 Si2 111.12(18)
C38 C37 H37 107.5
C39 C37 Si2 113.1(2)
C39 C37 H37 107.5
C39 C37 C38 109.9(2)
C37 C38 H38A 109.5
C37 C38 H38B 109.5
C37 C38 H38C 109.5
H38A C38 H38B 109.5
H38A C38 H38C 109.5
H38B C38 H38C 109.5
C37 C39 H39A 109.5
C37 C39 H39B 109.5
C37 C39 H39C 109.5
H39A C39 H39B 109.5
H39A C39 H39C 109.5
H39B C39 H39C 109.5
C44 C43 C5 120.7(2)
C48 C43 C5 119.7(2)
C48 C43 C44 119.6(2)
C43 C44 H44 119.4
C43 C44 C45 121.3(2)
C45 C44 H44 119.4
C44 C45 C49 119.1(2)
C46 C45 C44 117.5(2)
C46 C45 C49 123.35(19)
C45 C46 H46 118.6
C45 C46 C47 122.7(2)
C47 C46 H46 118.6
C46 C47 C48 117.7(2)
C46 C47 C53 123.55(19)
C48 C47 C53 118.8(2)
C43 C48 C47 121.2(2)
C43 C48 H48 119.4
C47 C48 H48 119.4
C50 C49 C45 109.9(2)
C51 C49 C45 112.4(2)
C51 C49 C50 107.8(2)
C52 C49 C45 109.9(2)
C52 C49 C50 109.1(3)
C52 C49 C51 107.7(2)
C49 C50 H50A 109.5
C49 C50 H50B 109.5
C49 C50 H50C 109.5
H50A C50 H50B 109.5
H50A C50 H50C 109.5
H50B C50 H50C 109.5
C49 C51 H51A 109.5
C49 C51 H51B 109.5
C49 C51 H51C 109.5
H51A C51 H51B 109.5
H51A C51 H51C 109.5
H51B C51 H51C 109.5
C49 C52 H52A 109.5
C49 C52 H52B 109.5
C49 C52 H52C 109.5
H52A C52 H52B 109.5
H52A C52 H52C 109.5
H52B C52 H52C 109.5
C54 C53 C47 112.1(2)
C54 C53 C55 108.7(2)
C54 C53 C56 108.1(2)
C55 C53 C47 110.05(19)
C56 C53 C47 109.07(19)
C56 C53 C55 108.7(2)
C53 C54 H54A 109.5
C53 C54 H54B 109.5
C53 C54 H54C 109.5
H54A C54 H54B 109.5
H54A C54 H54C 109.5
H54B C54 H54C 109.5
C53 C55 H55A 109.5
C53 C55 H55B 109.5
C53 C55 H55C 109.5
H55A C55 H55B 109.5
H55A C55 H55C 109.5
H55B C55 H55C 109.5
C53 C56 H56A 109.5
C53 C56 H56B 109.5
C53 C56 H56C 109.5
H56A C56 H56B 109.5
H56A C56 H56C 109.5
H56B C56 H56C 109.5
C58 C57 C15 121.52(19)
C62 C57 C15 119.18(18)
C62 C57 C58 119.24(19)
C57 C58 H58 119.4
C57 C58 C59 121.1(2)
C59 C58 H58 119.4
C58 C59 C60 117.71(19)
C58 C59 C63 122.56(19)
C60 C59 C63 119.70(19)
C59 C60 H60 118.6
C61 C60 C59 122.74(19)
C61 C60 H60 118.6
C60 C61 C67 119.5(4)
C60 C61 C67B 123.6(5)
C62 C61 C60 117.6(2)
C62 C61 C67 122.9(4)
C62 C61 C67B 118.8(5)
C57 C62 H62 119.2
C61 C62 C57 121.5(2)
C61 C62 H62 119.2
C59 C63 C65 108.90(18)
C64 C63 C59 110.10(18)
C64 C63 C65 109.3(2)
C66 C63 C59 111.95(18)
C66 C63 C64 108.6(2)
C66 C63 C65 108.0(2)
C63 C64 H64A 109.5
C63 C64 H64B 109.5
C63 C64 H64C 109.5
H64A C64 H64B 109.5
H64A C64 H64C 109.5
H64B C64 H64C 109.5
C63 C65 H65A 109.5
C63 C65 H65B 109.5
C63 C65 H65C 109.5
H65A C65 H65B 109.5
H65A C65 H65C 109.5
H65B C65 H65C 109.5
C63 C66 H66A 109.5
C63 C66 H66B 109.5
C63 C66 H66C 109.5
H66A C66 H66B 109.5
H66A C66 H66C 109.5
H66B C66 H66C 109.5
Co1 C121 H121 125.3
C122 C121 Co1 70.22(15)
C122 C121 H121 126.0
C122 C121 C125 108.0(2)
C125 C121 Co1 70.10(14)
C125 C121 H121 126.0
Co1 C122 H122 125.3
C121 C122 Co1 70.34(14)
C121 C122 H122 125.8
C121 C122 C123 108.3(2)
C123 C122 Co1 70.14(14)
C123 C122 H122 125.8
Co1 C123 H123 125.2
C122 C123 Co1 70.02(14)
C122 C123 H123 126.2
C124 C123 Co1 70.20(14)
C124 C123 C122 107.7(2)
C124 C123 H123 126.2
Co1 C124 H124 125.4
C123 C124 Co1 70.07(13)
C123 C124 H124 125.9
C125 C124 Co1 70.19(14)
C125 C124 C123 108.2(2)
C125 C124 H124 125.9
Co1 C125 H125 125.3
C121 C125 Co1 69.97(14)
C121 C125 H125 126.1
C124 C125 Co1 70.20(14)
C124 C125 C121 107.8(2)
C124 C125 H125 126.1
Si2 C40 H40 107.6
C41 C40 Si2 114.5(6)
C41 C40 H40 107.6
C42 C40 Si2 109.7(4)
C42 C40 H40 107.6
C42 C40 C41 109.6(7)
C40 C41 H41A 109.5
C40 C41 H41B 109.5
C40 C41 H41C 109.5
H41A C41 H41B 109.5
H41A C41 H41C 109.5
H41B C41 H41C 109.5
C40 C42 H42A 109.5
C40 C42 H42B 109.5
C40 C42 H42C 109.5
H42A C42 H42B 109.5
H42A C42 H42C 109.5
H42B C42 H42C 109.5
C61 C67 C69 110.1(5)
C68 C67 C61 109.1(5)
C68 C67 C69 109.2(6)
C68 C67 C70 108.3(6)
C70 C67 C61 112.6(6)
C70 C67 C69 107.4(5)
C67 C68 H68A 109.5
C67 C68 H68B 109.5
C67 C68 H68C 109.5
H68A C68 H68B 109.5
H68A C68 H68C 109.5
H68B C68 H68C 109.5
C67 C69 H69A 109.5
C67 C69 H69B 109.5
C67 C69 H69C 109.5
H69A C69 H69B 109.5
H69A C69 H69C 109.5
H69B C69 H69C 109.5
C67 C70 H70A 109.5
C67 C70 H70B 109.5
C67 C70 H70C 109.5
H70A C70 H70B 109.5
H70A C70 H70C 109.5
H70B C70 H70C 109.5
O101 P101 Co1 119.56(9)
O101 P101 O104 109.09(13)
O101 P101 O105 107.5(4)
O104 P101 Co1 106.67(11)
O104 P101 O105 103.5(3)
O105 P101 Co1 109.4(3)
O102 P102 Co1 118.66(9)
O102 P102 O106 108.98(13)
O102 P102 O107 109.78(18)
O106 P102 Co1 113.98(11)
O106 P102 O107 96.08(17)
O107 P102 Co1 106.92(14)
O103 P103 Co1 118.65(9)
O103 P103 O108 109.77(15)
O103 P103 O109 110.2(4)
O108 P103 Co1 107.38(12)
O109 P103 Co1 111.9(4)
O109 P103 O108 96.5(3)
P101 O101 Y1 135.52(12)
P102 O102 Y1 135.11(12)
P103 O103 Y1 135.97(12)
C101 O104 P101 123.0(3)
C103 O105 P101 123.5(7)
C105 O106 P102 119.4(3)
C107 O107 P102 118.2(6)
C109 O108 P103 120.9(3)
C111 O109 P103 125.4(7)
O104 C101 H10A 108.9
O104 C101 H10B 108.9
O104 C101 C102 113.4(5)
H10A C101 H10B 107.7
C102 C101 H10A 108.9
C102 C101 H10B 108.9
C101 C102 H10C 109.5
C101 C102 H10D 109.5
C101 C102 H10E 109.5
H10C C102 H10D 109.5
H10C C102 H10E 109.5
H10D C102 H10E 109.5
O105 C103 H10F 108.4
O105 C103 H10G 108.4
H10F C103 H10G 107.4
C104 C103 O105 115.7(5)
C104 C103 H10F 108.4
C104 C103 H10G 108.4
C103 C104 H10H 109.5
C103 C104 H10I 109.5
C103 C104 H10J 109.5
H10H C104 H10I 109.5
H10H C104 H10J 109.5
H10I C104 H10J 109.5
O106 C105 H10K 108.2
O106 C105 H10L 108.2
O106 C105 C106 116.2(5)
H10K C105 H10L 107.4
C106 C105 H10K 108.2
C106 C105 H10L 108.2
C105 C106 H10M 109.5
C105 C106 H10N 109.5
C105 C106 H10O 109.5
H10M C106 H10N 109.5
H10M C106 H10O 109.5
H10N C106 H10O 109.5
O107 C107 H10P 110.4
O107 C107 H10Q 110.4
O107 C107 C108 106.7(9)
H10P C107 H10Q 108.6
C108 C107 H10P 110.4
C108 C107 H10Q 110.4
C107 C108 H10R 109.5
C107 C108 H10S 109.5
C107 C108 H10T 109.5
H10R C108 H10S 109.5
H10R C108 H10T 109.5
H10S C108 H10T 109.5
O108 C109 H10U 109.9
O108 C109 H10V 109.9
O108 C109 C110 108.9(6)
H10U C109 H10V 108.3
C110 C109 H10U 109.9
C110 C109 H10V 109.9
C109 C110 H11A 109.5
C109 C110 H11B 109.5
C109 C110 H11C 109.5
H11A C110 H11B 109.5
H11A C110 H11C 109.5
H11B C110 H11C 109.5
O109 C111 H11D 106.2
O109 C111 H11E 106.2
O109 C111 C112 124.7(7)
H11D C111 H11E 106.4
C112 C111 H11D 106.2
C112 C111 H11E 106.2
C111 C112 H11F 109.5
C111 C112 H11G 109.5
C111 C112 H11H 109.5
H11F C112 H11G 109.5
H11F C112 H11H 109.5
H11G C112 H11H 109.5
O201 P201 Co1 118.9(2)
O201 P201 O204 108.6(4)
O201 P201 O205 106.0(3)
O204 P201 Co1 104.0(4)
O205 P201 Co1 108.5(2)
O205 P201 O204 110.8(4)
O202 P202 Co1 120.0(2)
O202 P202 O206 107.3(8)
O202 P202 O207 107.9(3)
O206 P202 Co1 115.1(7)
O206 P202 O207 94.0(9)
O207 P202 Co1 109.3(2)
O203 P203 Co1 118.6(2)
O203 P203 O208 113.2(10)
O203 P203 O209 106.6(3)
O208 P203 Co1 104.1(9)
O208 P203 O209 98.3(10)
O209 P203 Co1 114.3(2)
P201 O201 Y1 133.4(3)
P202 O202 Y1 134.2(3)
P203 O203 Y1 133.6(3)
C201 O204 P201 109.9(15)
C203 O205 P201 125.6(5)
C205 O206 P202 141.3(15)
C207 O207 P202 121.7(6)
C209 O208 P203 123.0(18)
C211 O209 P203 117.8(10)
O204 C201 H20A 107.4
O204 C201 H20B 107.4
O204 C201 C202 120(2)
H20A C201 H20B 106.9
C202 C201 H20A 107.4
C202 C201 H20B 107.4
C201 C202 H20C 109.5
C201 C202 H20D 109.5
C201 C202 H20E 109.5
H20C C202 H20D 109.5
H20C C202 H20E 109.5
H20D C202 H20E 109.5
O205 C203 H20F 109.0
O205 C203 H20G 109.0
O205 C203 C204 112.8(10)
H20F C203 H20G 107.8
C204 C203 H20F 109.0
C204 C203 H20G 109.0
C203 C204 H20H 109.5
C203 C204 H20I 109.5
C203 C204 H20J 109.5
H20H C204 H20I 109.5
H20H C204 H20J 109.5
H20I C204 H20J 109.5
O206 C205 H20K 104.6
O206 C205 H20L 104.6
O206 C205 C206 130.8(16)
H20K C205 H20L 105.7
C206 C205 H20K 104.6
C206 C205 H20L 104.6
C205 C206 H20M 109.5
C205 C206 H20N 109.5
C205 C206 H20O 109.5
H20M C206 H20N 109.5
H20M C206 H20O 109.5
H20N C206 H20O 109.5
O207 C207 H20P 110.9
O207 C207 H20Q 110.9
O207 C207 C208 104.2(12)
H20P C207 H20Q 108.9
C208 C207 H20P 110.9
C208 C207 H20Q 110.9
C207 C208 H20R 109.5
C207 C208 H20S 109.5
C207 C208 H20T 109.5
H20R C208 H20S 109.5
H20R C208 H20T 109.5
H20S C208 H20T 109.5
O208 C209 H20U 108.2
O208 C209 H20V 108.2
O208 C209 C210 116.5(17)
H20U C209 H20V 107.3
C210 C209 H20U 108.2
C210 C209 H20V 108.2
C209 C210 H21A 109.5
C209 C210 H21B 109.5
C209 C210 H21C 109.5
H21A C210 H21B 109.5
H21A C210 H21C 109.5
H21B C210 H21C 109.5
O209 C211 H21D 106.1
O209 C211 H21E 106.1
H21D C211 H21E 106.3
C212 C211 O209 125.0(15)
C212 C211 H21D 106.1
C212 C211 H21E 106.1
C211 C212 H21F 109.5
C211 C212 H21G 109.5
C211 C212 H21H 109.5
H21F C212 H21G 109.5
H21F C212 H21H 109.5
H21G C212 H21H 109.5
Si2 C40B H40B 108.6
C41B C40B Si2 105.6(9)
C41B C40B H40B 108.6
C42B C40B Si2 114.7(10)
C42B C40B H40B 108.6
C42B C40B C41B 110.7(12)
C40B C41B H41D 109.5
C40B C41B H41E 109.5
C40B C41B H41F 109.5
H41D C41B H41E 109.5
H41D C41B H41F 109.5
H41E C41B H41F 109.5
C40B C42B H42D 109.5
C40B C42B H42E 109.5
C40B C42B H42F 109.5
H42D C42B H42E 109.5
H42D C42B H42F 109.5
H42E C42B H42F 109.5
C61 C67B C69B 107.2(8)
C68B C67B C61 111.6(9)
C68B C67B C69B 108.7(9)
C68B C67B C70B 110.2(9)
C70B C67B C61 109.0(8)
C70B C67B C69B 110.2(9)
C67B C68B H68D 109.5
C67B C68B H68E 109.5
C67B C68B H68F 109.5
H68D C68B H68E 109.5
H68D C68B H68F 109.5
H68E C68B H68F 109.5
C67B C69B H69D 109.5
C67B C69B H69E 109.5
C67B C69B H69F 109.5
H69D C69B H69E 109.5
H69D C69B H69F 109.5
H69E C69B H69F 109.5
C67B C70B H70D 109.5
C67B C70B H70E 109.5
C67B C70B H70F 109.5
H70D C70B H70E 109.5
H70D C70B H70F 109.5
H70E C70B H70F 109.5

loop_
_geom_bond_atom_site_label_1
_geom_bond_atom_site_label_2
_geom_bond_distance
Y1 N1 2.3849(18)
Y1 N2 2.3870(17)
Y1 N3 2.3803(17)
Y1 N4 2.3719(17)
Y1 O101 2.309(2)
Y1 O102 2.279(2)
Y1 O103 2.304(2)
Y1 O201 2.324(5)
Y1 O202 2.290(5)
Y1 O203 2.233(5)
Co1 C121 2.084(3)
Co1 C122 2.082(3)
Co1 C123 2.084(2)
Co1 C124 2.086(2)
Co1 C125 2.086(2)
Co1 P101 2.1699(9)
Co1 P102 2.1439(9)
Co1 P103 2.1727(9)
Co1 P201 2.203(2)
Co1 P202 2.139(2)
Co1 P203 2.2024(19)
Si1 C22 1.838(2)
Si1 C23 1.890(3)
Si1 C26 1.886(3)
Si1 C29 1.882(3)
Si2 C33 1.838(2)
Si2 C34 1.910(3)
Si2 C37 1.879(3)
Si2 C40 1.874(4)
Si2 C40B 1.975(9)
N1 C1 1.365(3)
N1 C4 1.374(3)
N2 C6 1.377(3)
N2 C9 1.366(3)
N3 C11 1.364(3)
N3 C14 1.378(3)
N4 C16 1.374(3)
N4 C19 1.367(3)
C1 C2 1.443(3)
C1 C20 1.414(3)
C2 H2 0.9500
C2 C3 1.351(3)
C3 H3 0.9500
C3 C4 1.447(3)
C4 C5 1.400(3)
C5 C6 1.398(3)
C5 C43 1.503(3)
C6 C7 1.445(3)
C7 H7 0.9500
C7 C8 1.346(3)
C8 H8 0.9500
C8 C9 1.447(3)
C9 C10 1.415(3)
C10 C11 1.413(3)
C10 C32 1.439(3)
C11 C12 1.445(3)
C12 H12 0.9500
C12 C13 1.352(3)
C13 H13 0.9500
C13 C14 1.446(3)
C14 C15 1.408(3)
C15 C16 1.409(3)
C15 C57 1.492(3)
C16 C17 1.450(3)
C17 H17 0.9500
C17 C18 1.352(3)
C18 H18 0.9500
C18 C19 1.444(3)
C19 C20 1.404(3)
C20 C21 1.439(3)
C21 C22 1.206(3)
C23 H23 1.0000
C23 C24 1.535(4)
C23 C25 1.538(3)
C24 H24A 0.9800
C24 H24B 0.9800
C24 H24C 0.9800
C25 H25A 0.9800
C25 H25B 0.9800
C25 H25C 0.9800
C26 H26 1.0000
C26 C27 1.540(4)
C26 C28 1.537(4)
C27 H27A 0.9800
C27 H27B 0.9800
C27 H27C 0.9800
C28 H28A 0.9800
C28 H28B 0.9800
C28 H28C 0.9800
C29 H29 1.0000
C29 C30 1.532(4)
C29 C31 1.545(4)
C30 H30A 0.9800
C30 H30B 0.9800
C30 H30C 0.9800
C31 H31A 0.9800
C31 H31B 0.9800
C31 H31C 0.9800
C32 C33 1.209(3)
C34 H34 1.0000
C34 C35 1.529(4)
C34 C36 1.517(4)
C35 H35A 0.9800
C35 H35B 0.9800
C35 H35C 0.9800
C36 H36A 0.9800
C36 H36B 0.9800
C36 H36C 0.9800
C37 H37 1.0000
C37 C38 1.535(4)
C37 C39 1.526(4)
C38 H38A 0.9800
C38 H38B 0.9800
C38 H38C 0.9800
C39 H39A 0.9800
C39 H39B 0.9800
C39 H39C 0.9800
C43 C44 1.388(3)
C43 C48 1.386(3)
C44 H44 0.9500
C44 C45 1.402(3)
C45 C46 1.394(3)
C45 C49 1.534(3)
C46 H46 0.9500
C46 C47 1.395(3)
C47 C48 1.398(3)
C47 C53 1.534(3)
C48 H48 0.9500
C49 C50 1.533(4)
C49 C51 1.532(3)
C49 C52 1.531(4)
C50 H50A 0.9800
C50 H50B 0.9800
C50 H50C 0.9800
C51 H51A 0.9800
C51 H51B 0.9800
C51 H51C 0.9800
C52 H52A 0.9800
C52 H52B 0.9800
C52 H52C 0.9800
C53 C54 1.525(3)
C53 C55 1.533(4)
C53 C56 1.533(3)
C54 H54A 0.9800
C54 H54B 0.9800
C54 H54C 0.9800
C55 H55A 0.9800
C55 H55B 0.9800
C55 H55C 0.9800
C56 H56A 0.9800
C56 H56B 0.9800
C56 H56C 0.9800
C57 C58 1.394(3)
C57 C62 1.392(3)
C58 H58 0.9500
C58 C59 1.395(3)
C59 C60 1.396(3)
C59 C63 1.535(3)
C60 H60 0.9500
C60 C61 1.395(3)
C61 C62 1.390(3)
C61 C67 1.539(8)
C61 C67B 1.533(11)
C62 H62 0.9500
C63 C64 1.531(3)
C63 C65 1.536(3)
C63 C66 1.530(3)
C64 H64A 0.9800
C64 H64B 0.9800
C64 H64C 0.9800
C65 H65A 0.9800
C65 H65B 0.9800
C65 H65C 0.9800
C66 H66A 0.9800
C66 H66B 0.9800
C66 H66C 0.9800
C121 H121 0.9500
C121 C122 1.406(4)
C121 C125 1.424(4)
C122 H122 0.9500
C122 C123 1.419(4)
C123 H123 0.9500
C123 C124 1.417(4)
C124 H124 0.9500
C124 C125 1.413(4)
C125 H125 0.9500
C40 H40 1.0000
C40 C41 1.544(9)
C40 C42 1.527(7)
C41 H41A 0.9800
C41 H41B 0.9800
C41 H41C 0.9800
C42 H42A 0.9800
C42 H42B 0.9800
C42 H42C 0.9800
C67 C68 1.530(9)
C67 C69 1.542(9)
C67 C70 1.534(9)
C68 H68A 0.9800
C68 H68B 0.9800
C68 H68C 0.9800
C69 H69A 0.9800
C69 H69B 0.9800
C69 H69C 0.9800
C70 H70A 0.9800
C70 H70B 0.9800
C70 H70C 0.9800
P101 O101 1.503(2)
P101 O104 1.599(2)
P101 O105 1.605(8)
P102 O102 1.510(2)
P102 O106 1.586(3)
P102 O107 1.645(4)
P103 O103 1.507(2)
P103 O108 1.599(3)
P103 O109 1.524(8)
O104 C101 1.393(6)
O105 C103 1.444(9)
O106 C105 1.356(8)
O107 C107 1.454(9)
O108 C109 1.423(5)
O109 C111 1.412(9)
C101 H10A 0.9900
C101 H10B 0.9900
C101 C102 1.460(8)
C102 H10C 0.9800
C102 H10D 0.9800
C102 H10E 0.9800
C103 H10F 0.9900
C103 H10G 0.9900
C103 C104 1.420(7)
C104 H10H 0.9800
C104 H10I 0.9800
C104 H10J 0.9800
C105 H10K 0.9900
C105 H10L 0.9900
C105 C106 1.481(8)
C106 H10M 0.9800
C106 H10N 0.9800
C106 H10O 0.9800
C107 H10P 0.9900
C107 H10Q 0.9900
C107 C108 1.503(11)
C108 H10R 0.9800
C108 H10S 0.9800
C108 H10T 0.9800
C109 H10U 0.9900
C109 H10V 0.9900
C109 C110 1.456(11)
C110 H11A 0.9800
C110 H11B 0.9800
C110 H11C 0.9800
C111 H11D 0.9900
C111 H11E 0.9900
C111 C112 1.430(8)
C112 H11F 0.9800
C112 H11G 0.9800
C112 H11H 0.9800
P201 O201 1.507(5)
P201 O204 1.753(9)
P201 O205 1.593(5)
P202 O202 1.506(5)
P202 O206 1.530(13)
P202 O207 1.603(6)
P203 O203 1.505(5)
P203 O208 1.597(16)
P203 O209 1.610(6)
O204 C201 1.424(17)
O205 C203 1.436(11)
O206 C205 1.333(16)
O207 C207 1.452(11)
O208 C209 1.414(18)
O209 C211 1.465(12)
C201 H20A 0.9900
C201 H20B 0.9900
C201 C202 1.46(2)
C202 H20C 0.9800
C202 H20D 0.9800
C202 H20E 0.9800
C203 H20F 0.9900
C203 H20G 0.9900
C203 C204 1.471(14)
C204 H20H 0.9800
C204 H20I 0.9800
C204 H20J 0.9800
C205 H20K 0.9900
C205 H20L 0.9900
C205 C206 1.343(15)
C206 H20M 0.9800
C206 H20N 0.9800
C206 H20O 0.9800
C207 H20P 0.9900
C207 H20Q 0.9900
C207 C208 1.534(17)
C208 H20R 0.9800
C208 H20S 0.9800
C208 H20T 0.9800
C209 H20U 0.9900
C209 H20V 0.9900
C209 C210 1.415(18)
C210 H21A 0.9800
C210 H21B 0.9800
C210 H21C 0.9800
C211 H21D 0.9900
C211 H21E 0.9900
C211 C212 1.380(15)
C212 H21F 0.9800
C212 H21G 0.9800
C212 H21H 0.9800
C40B H40B 1.0000
C40B C41B 1.539(13)
C40B C42B 1.524(12)
C41B H41D 0.9800
C41B H41E 0.9800
C41B H41F 0.9800
C42B H42D 0.9800
C42B H42E 0.9800
C42B H42F 0.9800
C67B C68B 1.518(13)
C67B C69B 1.535(14)
C67B C70B 1.526(14)
C68B H68D 0.9800
C68B H68E 0.9800
C68B H68F 0.9800
C69B H69D 0.9800
C69B H69E 0.9800
C69B H69F 0.9800
C70B H70D 0.9800
C70B H70E 0.9800
C70B H70F 0.9800

loop_
_geom_torsion_atom_site_label_1
_geom_torsion_atom_site_label_2
_geom_torsion_atom_site_label_3
_geom_torsion_atom_site_label_4
_geom_torsion
Y1 N1 C1 C2 153.98(16)
Y1 N1 C1 C20 -28.3(3)
Y1 N1 C4 C3 -153.37(16)
Y1 N1 C4 C5 28.7(3)
Y1 N2 C6 C5 -30.0(3)
Y1 N2 C6 C7 151.84(15)
Y1 N2 C9 C8 -152.12(15)
Y1 N2 C9 C10 31.9(3)
Y1 N3 C11 C10 -29.7(3)
Y1 N3 C11 C12 154.85(14)
Y1 N3 C14 C13 -155.23(14)
Y1 N3 C14 C15 28.7(3)
Y1 N4 C16 C15 -31.3(3)
Y1 N4 C16 C17 148.96(14)
Y1 N4 C19 C18 -149.64(14)
Y1 N4 C19 C20 34.0(3)
Co1 C121 C122 C123 -60.10(17)
Co1 C121 C125 C124 60.29(17)
Co1 C122 C123 C124 -60.39(17)
Co1 C123 C124 C125 -60.09(17)
Co1 C124 C125 C121 -60.15(17)
Co1 P101 O101 Y1 -19.3(2)
Co1 P101 O104 C101 -170.4(5)
Co1 P101 O105 C103 138.4(5)
Co1 P102 O102 Y1 -31.8(2)
Co1 P102 O106 C105 -83.0(3)
Co1 P102 O107 C107 160.8(7)
Co1 P103 O103 Y1 -22.3(2)
Co1 P103 O108 C109 -156.4(5)
Co1 P103 O109 C111 123.5(8)
Co1 P201 O201 Y1 29.0(5)
Co1 P201 O204 C201 -176.6(13)
Co1 P201 O205 C203 142.8(7)
Co1 P202 O202 Y1 29.4(5)
Co1 P202 O206 C205 -173(2)
Co1 P202 O207 C207 134.5(8)
Co1 P203 O203 Y1 38.3(5)
Co1 P203 O208 C209 -178(2)
Co1 P203 O209 C211 91.0(9)
N1 C1 C2 C3 1.1(3)
N1 C1 C20 C19 -9.3(4)
N1 C1 C20 C21 174.2(2)
N1 C4 C5 C6 3.8(4)
N1 C4 C5 C43 -179.1(2)
N2 C6 C7 C8 0.5(3)
N2 C9 C10 C11 4.8(4)
N2 C9 C10 C32 -178.9(2)
N3 C11 C12 C13 1.7(3)
N3 C14 C15 C16 1.8(4)
N3 C14 C15 C57 177.00(19)
N4 C16 C17 C18 0.6(2)
N4 C19 C20 C1 6.1(4)
N4 C19 C20 C21 -177.5(2)
C1 N1 C4 C3 0.7(3)
C1 N1 C4 C5 -177.3(2)
C1 C2 C3 C4 -0.6(3)
C2 C1 C20 C19 168.1(2)
C2 C1 C20 C21 -8.3(3)
C2 C3 C4 N1 0.0(3)
C2 C3 C4 C5 177.9(2)
C3 C4 C5 C6 -173.9(2)
C3 C4 C5 C43 3.2(3)
C4 N1 C1 C2 -1.1(3)
C4 N1 C1 C20 176.7(2)
C4 C5 C6 N2 -2.8(4)
C4 C5 C6 C7 175.0(2)
C4 C5 C43 C44 80.5(3)
C4 C5 C43 C48 -100.9(3)
C5 C6 C7 C8 -177.7(2)
C5 C43 C44 C45 178.2(2)
C5 C43 C48 C47 -177.7(2)
C6 N2 C9 C8 1.5(2)
C6 N2 C9 C10 -174.5(2)
C6 C5 C43 C44 -102.1(3)
C6 C5 C43 C48 76.5(3)
C6 C7 C8 C9 0.4(3)
C7 C8 C9 N2 -1.2(3)
C7 C8 C9 C10 174.9(2)
C8 C9 C10 C11 -170.7(2)
C8 C9 C10 C32 5.6(3)
C9 N2 C6 C5 176.9(2)
C9 N2 C6 C7 -1.2(2)
C9 C10 C11 N3 -6.2(4)
C9 C10 C11 C12 168.6(2)
C10 C11 C12 C13 -173.8(2)
C11 N3 C14 C13 1.1(2)
C11 N3 C14 C15 -175.0(2)
C11 C12 C13 C14 -0.9(2)
C12 C13 C14 N3 0.0(3)
C12 C13 C14 C15 176.0(2)
C13 C14 C15 C16 -173.6(2)
C13 C14 C15 C57 1.6(3)
C14 N3 C11 C10 173.8(2)
C14 N3 C11 C12 -1.6(2)
C14 C15 C16 N4 -0.4(4)
C14 C15 C16 C17 179.3(2)
C14 C15 C57 C58 71.9(3)
C14 C15 C57 C62 -111.0(2)
C15 C16 C17 C18 -179.1(2)
C15 C57 C58 C59 175.5(2)
C15 C57 C62 C61 -175.1(2)
C16 N4 C19 C18 1.8(2)
C16 N4 C19 C20 -174.6(2)
C16 C15 C57 C58 -112.4(2)
C16 C15 C57 C62 64.8(3)
C16 C17 C18 C19 0.5(2)
C17 C18 C19 N4 -1.4(3)
C17 C18 C19 C20 174.9(2)
C18 C19 C20 C1 -169.7(2)
C18 C19 C20 C21 6.7(3)
C19 N4 C16 C15 178.3(2)
C19 N4 C16 C17 -1.4(2)
C20 C1 C2 C3 -176.7(2)
C22 Si1 C23 C24 -38.5(3)
C22 Si1 C23 C25 -166.4(2)
C22 Si1 C26 C27 63.8(2)
C22 Si1 C26 C28 -168.3(2)
C22 Si1 C29 C30 -51.8(2)
C22 Si1 C29 C31 71.9(2)
C23 Si1 C26 C27 -53.5(2)
C23 Si1 C26 C28 74.5(2)
C23 Si1 C29 C30 64.4(2)
C23 Si1 C29 C31 -171.94(18)
C26 Si1 C23 C24 78.0(2)
C26 Si1 C23 C25 -49.9(2)
C26 Si1 C29 C30 -166.2(2)
C26 Si1 C29 C31 -42.6(2)
C29 Si1 C23 C24 -154.0(2)
C29 Si1 C23 C25 78.0(2)
C29 Si1 C26 C27 178.40(18)
C29 Si1 C26 C28 -53.7(2)
C32 C10 C11 N3 177.6(2)
C32 C10 C11 C12 -7.5(3)
C33 Si2 C37 C38 63.0(2)
C33 Si2 C37 C39 -61.1(2)
C33 Si2 C40 C41 147.5(7)
C33 Si2 C40 C42 23.8(6)
C34 Si2 C33 C32 25.3(11)
C34 Si2 C37 C38 -49.4(2)
C34 Si2 C37 C39 -173.5(2)
C34 Si2 C40 C41 -99.7(7)
C34 Si2 C40 C42 136.6(5)
C37 Si2 C33 C32 -90.4(10)
C37 Si2 C40 C41 21.9(8)
C37 Si2 C40 C42 -101.8(5)
C43 C5 C6 N2 -179.9(2)
C43 C5 C6 C7 -2.1(3)
C43 C44 C45 C46 -0.4(3)
C43 C44 C45 C49 -179.3(2)
C44 C43 C48 C47 0.9(3)
C44 C45 C46 C47 0.7(3)
C44 C45 C49 C50 -56.4(3)
C44 C45 C49 C51 -176.4(2)
C44 C45 C49 C52 63.7(3)
C45 C46 C47 C48 -0.2(3)
C45 C46 C47 C53 -179.5(2)
C46 C45 C49 C50 124.8(3)
C46 C45 C49 C51 4.8(3)
C46 C45 C49 C52 -115.1(3)
C46 C47 C48 C43 -0.6(3)
C46 C47 C53 C54 3.4(3)
C46 C47 C53 C55 -117.8(3)
C46 C47 C53 C56 123.1(2)
C48 C43 C44 C45 -0.4(4)
C48 C47 C53 C54 -175.9(2)
C48 C47 C53 C55 63.0(3)
C48 C47 C53 C56 -56.2(3)
C49 C45 C46 C47 179.5(2)
C53 C47 C48 C43 178.7(2)
C57 C15 C16 N4 -175.72(19)
C57 C15 C16 C17 3.9(3)
C57 C58 C59 C60 -0.3(3)
C57 C58 C59 C63 -178.2(2)
C58 C57 C62 C61 2.1(3)
C58 C59 C60 C61 1.9(3)
C58 C59 C63 C64 -133.8(2)
C58 C59 C63 C65 106.4(2)
C58 C59 C63 C66 -12.9(3)
C59 C60 C61 C62 -1.5(3)
C59 C60 C61 C67 -179.7(4)
C59 C60 C61 C67B 176.7(7)
C60 C59 C63 C64 48.3(3)
C60 C59 C63 C65 -71.5(3)
C60 C59 C63 C66 169.1(2)
C60 C61 C62 C57 -0.6(3)
C60 C61 C67 C68 -63.5(7)
C60 C61 C67 C69 56.3(6)
C60 C61 C67 C70 176.2(4)
C60 C61 C67B C68B 5.5(12)
C60 C61 C67B C69B 124.4(7)
C60 C61 C67B C70B -116.3(7)
C62 C57 C58 C59 -1.7(3)
C62 C61 C67 C68 118.4(5)
C62 C61 C67 C69 -121.8(5)
C62 C61 C67 C70 -2.0(8)
C62 C61 C67B C68B -176.3(6)
C62 C61 C67B C69B -57.4(10)
C62 C61 C67B C70B 61.8(10)
C63 C59 C60 C61 179.9(2)
C121 C122 C123 Co1 60.23(17)
C121 C122 C123 C124 -0.2(3)
C122 C121 C125 Co1 -60.26(17)
C122 C121 C125 C124 0.0(3)
C122 C123 C124 Co1 60.27(17)
C122 C123 C124 C125 0.2(3)
C123 C124 C125 Co1 60.01(17)
C123 C124 C125 C121 -0.1(3)
C125 C121 C122 Co1 60.18(17)
C125 C121 C122 C123 0.1(3)
C40 Si2 C33 C32 139.1(10)
C40 Si2 C37 C38 -169.2(3)
C40 Si2 C37 C39 66.6(3)
C67 C61 C62 C57 177.6(4)
P101 O104 C101 C102 164.1(5)
P101 O105 C103 C104 97.2(7)
P102 O106 C105 C106 -84.7(6)
P102 O107 C107 C108 159.2(7)
P103 O108 C109 C110 175.2(6)
P103 O109 C111 C112 179.3(7)
O101 P101 O104 C101 -40.0(5)
O101 P101 O105 C103 7.2(7)
O102 P102 O106 C105 52.1(3)
O102 P102 O107 C107 30.8(7)
O103 P103 O108 C109 -26.2(5)
O103 P103 O109 C111 -10.9(9)
O104 P101 O101 Y1 -142.39(19)
O104 P101 O105 C103 -108.2(6)
O105 P101 O101 Y1 106.0(3)
O105 P101 O104 C101 74.2(6)
O106 P102 O102 Y1 -164.43(17)
O106 P102 O107 C107 -81.9(7)
O107 P102 O102 Y1 91.5(2)
O107 P102 O106 C105 165.4(3)
O108 P103 O103 Y1 -146.2(2)
O108 P103 O109 C111 -124.8(8)
O109 P103 O103 Y1 108.6(4)
O109 P103 O108 C109 88.1(6)
P201 O204 C201 C202 -98(3)
P201 O205 C203 C204 -179.5(8)
P202 O206 C205 C206 123(2)
P202 O207 C207 C208 -165.2(12)
P203 O208 C209 C210 157(2)
P203 O209 C211 C212 85(2)
O201 P201 O204 C201 -49.0(13)
O201 P201 O205 C203 14.1(9)
O202 P202 O206 C205 -36(3)
O202 P202 O207 C207 2.5(9)
O203 P203 O208 C209 -48(3)
O203 P203 O209 C211 -42.0(9)
O204 P201 O201 Y1 -89.5(5)
O204 P201 O205 C203 -103.6(9)
O205 P201 O201 Y1 151.3(4)
O205 P201 O204 C201 67.1(13)
O206 P202 O202 Y1 -104.4(9)
O206 P202 O207 C207 -107.1(11)
O207 P202 O202 Y1 155.4(4)
O207 P202 O206 C205 74(3)
O208 P203 O203 Y1 -84.0(11)
O208 P203 O209 C211 -159.3(13)
O209 P203 O203 Y1 169.0(4)
O209 P203 O208 C209 64(3)
C40B Si2 C33 C32 161.2(11)
C40B Si2 C37 C38 172.7(4)
C40B Si2 C37 C39 48.6(4)
C67B C61 C62 C57 -178.9(6)
